data_7043555
loop_
_publ_author_name
'Sch\"onweiz, Stefanie'
'Sorsche, Dieter'
'Schwarz, Benjamin'
'Rau, Sven'
'Streb, Carsten'

_publ_section_title
;
 Structural and reactivity insights into covalently linked Cu(I)
 complex-Anderson polyoxometalates
;
_journal_name_full 'Dalton Trans.'
_journal_paper_doi 10.1039/C7DT02316B
_journal_year 2017
_chemical_formula_moiety '2(C52 H44 Cu Mn0.5 Mo3 N3 O13 P2), 3(C2 H3 N), C16 N'
_chemical_formula_sum 'C126 H97 Cu2 Mn Mo6 N10 O26 P4'
_chemical_formula_weight 3048.67
_chemical_name_systematic
;
 ?
;
_space_group_crystal_system triclinic
_space_group_IT_number 2
_space_group_name_Hall '-P 1'
_space_group_name_H-M_alt 'P -1'
_symmetry_space_group_name_Hall '-P 1'
_symmetry_space_group_name_H-M 'P -1'
_atom_sites_solution_hydrogens geom
_audit_creation_date 2017-06-12
_audit_creation_method
;
Olex2 1.2
(compiled 2017.03.28 svn.r3405 for OlexSys, GUI svn.r5337)
;
_audit_update_record
;
2017-06-25 deposited with the CCDC.
2017-07-07 downloaded from the CCDC.
;
_cell_angle_alpha 83.4393(14)
_cell_angle_beta 78.0230(16)
_cell_angle_gamma 66.0723(18)
_cell_formula_units_Z 2
_cell_length_a 18.4673(4)
_cell_length_b 19.4960(3)
_cell_length_c 25.0204(4)
_cell_measurement_reflns_used 25640
_cell_measurement_temperature 150.05(10)
_cell_measurement_theta_max 73.7260
_cell_measurement_theta_min 4.0740
_cell_volume 8050.3(3)
_computing_molecular_graphics 'Olex2 (Dolomanov et al., 2009)'
_computing_publication_material 'Olex2 (Dolomanov et al., 2009)'
_computing_structure_refinement 'ShelXL (Sheldrick, 2015)'
_diffrn_ambient_temperature 150.05(10)
_diffrn_measured_fraction_theta_full 0.999
_diffrn_measured_fraction_theta_max 0.968
_diffrn_measurement_device_type 'SuperNova, Dual, Cu at zero, Atlas'
_diffrn_radiation_type CuK\a
_diffrn_radiation_wavelength 1.54184
_diffrn_reflns_av_R_equivalents 0.0389
_diffrn_reflns_av_unetI/netI 0.0459
_diffrn_reflns_Laue_measured_fraction_full 0.999
_diffrn_reflns_Laue_measured_fraction_max 0.968
_diffrn_reflns_limit_h_max 21
_diffrn_reflns_limit_h_min -22
_diffrn_reflns_limit_k_max 19
_diffrn_reflns_limit_k_min -24
_diffrn_reflns_limit_l_max 31
_diffrn_reflns_limit_l_min -24
_diffrn_reflns_number 62000
_diffrn_reflns_point_group_measured_fraction_full 0.999
_diffrn_reflns_point_group_measured_fraction_max 0.968
_diffrn_reflns_theta_full 67.684
_diffrn_reflns_theta_max 74.165
_diffrn_reflns_theta_min 3.050
_exptl_absorpt_coefficient_mu 5.458
_exptl_absorpt_correction_T_max 0.203
_exptl_absorpt_correction_T_min 0.039
_exptl_absorpt_correction_type gaussian
_exptl_absorpt_process_details
;
CrysAlisPro, Agilent Technologies,Version 1.171.37.31 (release 14-01-2014 CrysAlis171 .NET)
(compiled Jan 14 2014,18:38:05)
Numerical absorption correction based on gaussian integration over
   a multifaceted crystal model
Empirical absorption correction using spherical harmonics,
 implemented in SCALE3 ABSPACK scaling algorithm.
;
_exptl_crystal_colour 'clear yellow'
_exptl_crystal_colour_lustre clear
_exptl_crystal_colour_primary yellow
_exptl_crystal_density_diffrn 1.258
_exptl_crystal_description block
_exptl_crystal_F_000 3052
_exptl_crystal_preparation MeCN
_exptl_crystal_recrystallization_method MeCN
_exptl_crystal_size_max 0.2473
_exptl_crystal_size_mid 0.1811
_exptl_crystal_size_min 0.1115
_platon_squeeze_details
;
TITL SS15097 in P-1 #2
CELL   18.4672   19.5003   25.0218     83.48     78.03     66.07
SPGR P-1
# Solvent Accessible Volume =    2447.7
# Electrons Found in S.A.V. =     335.8
# Note: Atoms in Void as Cxxx and Qxxx all others
C101 0.919 0.497 0.209 !       3.27 eA-3
C102 0.409 0.344 0.443 !       3.15 eA-3
C103 0.733 0.532 0.374 !       2.82 eA-3
C104 0.833 0.142 0.049 !       2.58 eA-3
C105 0.169 0.185 0.313 !       2.56 eA-3
C106 0.462 0.159 0.170 !       2.51 eA-3
C107 0.065 0.763 0.315 !       2.43 eA-3
C108 0.731 0.454 0.141 !       2.39 eA-3
C109 0.844 0.112 0.010 !       2.39 eA-3
C110 0.985 0.766 0.324 !       2.32 eA-3
C111 0.390 0.156 0.203 !       2.31 eA-3
C112 0.950 0.269 0.353 !       2.22 eA-3
C113 0.118 0.767 0.304 !       2.09 eA-3
C114 0.902 0.077 0.012 !       2.09 eA-3
C115 0.723 0.464 0.402 !       2.08 eA-3
C116 0.948 0.434 0.170 !       2.07 eA-3
C117 0.333 0.156 0.226 !       2.05 eA-3
C118 0.820 0.175 0.276 !       1.96 eA-3
C119 0.944 0.233 0.393 !       1.94 eA-3
C120 0.500 0.644 0.469 !       1.91 eA-3
C121 0.967 0.376 0.145 !       1.87 eA-3
C122 0.383 0.407 0.444 !       1.86 eA-3
C123 0.769 0.396 0.140 !       1.71 eA-3
C124 0.444 0.361 0.491 !       1.70 eA-3
C125 0.500 0.500 0.500 !       1.67 eA-3
C126 0.964 0.029 0.009 !       1.67 eA-3
C127 0.970 0.297 0.306 !       1.62 eA-3
C128 0.735 0.216 0.403 !       1.57 eA-3
C129 0.753 0.217 0.352 !       1.57 eA-3
C130 0.565 0.422 0.313 !       1.54 eA-3
C131 0.594 0.406 0.297 !       1.52 eA-3
C132 0.623 0.387 0.293 !       1.52 eA-3
Q133 0.183 0.215 0.256 !       1.48 eA-3
C134 0.487 0.594 0.475 !       1.48 eA-3
Q135 0.262 0.406 0.236 !       1.34 eA-3
Q136 0.455 0.340 0.118 !       1.34 eA-3
Q137 0.539 0.592 0.094 !       1.25 eA-3
Q138 0.494 0.469 0.171 !       1.23 eA-3
Q139 0.194 0.375 0.251 !       1.23 eA-3
Q140 0.489 0.482 0.142 !       1.23 eA-3
Q141 0.139 0.278 0.237 !       1.20 eA-3
C142 0.724 0.406 0.412 !       1.19 eA-3
C143 0.371 0.472 0.445 !       1.19 eA-3
Q144 0.460 0.362 0.082 !       1.18 eA-3
C145 0.849 0.501 0.219 !       1.16 eA-3
Q146 0.541 0.629 0.054 !       1.14 eA-3
Q147 0.851 0.669 0.431 !       1.14 eA-3
Q148 0.149 0.345 0.447 !       1.12 eA-3
Q149 0.160 0.765 0.466 !       1.10 eA-3
C150 0.747 0.469 0.300 !       1.09 eA-3
C151 0.549 0.380 0.314 !       1.06 eA-3
Q152 0.311 0.498 0.278 !       1.06 eA-3
Q153 0.545 0.310 0.321 !       1.05 eA-3
C154 0.841 0.294 0.171 !       1.03 eA-3
Q155 0.034 0.479 0.366 !       1.02 eA-3
C156 0.775 0.483 0.237 !       1.01 eA-3
C157 0.517 0.436 0.352 !       0.96 eA-3
Q158 0.944 0.546 0.378 !       0.92 eA-3
Q159 0.498 0.488 0.038 !       0.92 eA-3
C160 0.751 0.454 0.244 !       0.92 eA-3
Q161 0.287 0.549 0.321 !       0.92 eA-3
Q162 0.540 0.643 0.015 !       0.90 eA-3
Q163 0.235 0.718 0.479 !       0.89 eA-3
Q164 0.449 0.375 0.041 !       0.89 eA-3
C165 0.744 0.470 0.213 !       0.85 eA-3
Q166 0.142 0.565 0.139 !       0.80 eA-3
Q167 0.995 0.547 0.329 !       0.80 eA-3
Q168 0.284 0.767 0.470 !       0.78 eA-3
Q169 0.235 0.094 0.005 !       0.76 eA-3
Q170 0.356 0.655 0.065 !       0.76 eA-3
Q171 0.333 0.610 0.094 !       0.75 eA-3
Q172 0.282 0.784 0.452 !       0.74 eA-3
Q173 0.494 0.512 0.100 !       0.72 eA-3
Q174 0.122 0.827 0.457 !       0.71 eA-3
Q175 0.349 0.421 0.235 !       0.71 eA-3
Q176 0.879 0.609 0.444 !       0.70 eA-3
Q177 0.990 0.486 0.369 !       0.69 eA-3
C178 0.498 0.468 0.274 !       0.69 eA-3
Q179 0.826 0.621 0.486 !       0.69 eA-3
Q180 0.922 0.327 0.057 !       0.69 eA-3
Q181 0.870 0.814 0.055 !       0.69 eA-3
Q182 0.447 0.363 0.208 !       0.68 eA-3
Q183 0.100 0.580 0.117 !       0.68 eA-3
Q184 0.152 0.421 0.378 !       0.67 eA-3
Q185 0.184 0.513 0.445 !       0.67 eA-3
Q186 0.604 0.612 0.047 !       0.67 eA-3
Q187 0.541 0.605 0.195 !       0.66 eA-3
Q188 0.406 0.236 0.152 !       0.66 eA-3
Q189 0.196 0.343 0.408 !       0.66 eA-3
Q190 0.796 0.653 0.466 !       0.65 eA-3
Q191 0.347 0.579 0.323 !       0.65 eA-3
Q192 0.246 0.837 0.441 !       0.65 eA-3
Q193 0.255 0.455 0.281 !       0.64 eA-3
Q194 0.551 0.501 0.115 !       0.64 eA-3
Q195 0.643 0.921 0.495 !       0.64 eA-3
Q196 0.193 0.638 0.470 !       0.64 eA-3
Q197 0.767 0.767 0.100 !       0.63 eA-3
Q198 0.771 0.967 0.153 !       0.63 eA-3
Q199 0.922 0.409 0.428 !       0.63 eA-3
;
_refine_diff_density_max 1.234
_refine_diff_density_min -0.841
_refine_diff_density_rms 0.093
_refine_ls_extinction_method none
_refine_ls_goodness_of_fit_ref 1.066
_refine_ls_hydrogen_treatment constr
_refine_ls_matrix_type full
_refine_ls_number_parameters 1632
_refine_ls_number_reflns 31719
_refine_ls_number_restraints 478
_refine_ls_restrained_S_all 1.073
_refine_ls_R_factor_all 0.0718
_refine_ls_R_factor_gt 0.0583
_refine_ls_shift/su_max 0.003
_refine_ls_shift/su_mean 0.000
_refine_ls_structure_factor_coef Fsqd
_refine_ls_weighting_details 'w=1/[\s^2^(Fo^2^)+(0.1006P)^2^+3.0217P] where P=(Fo^2^+2Fc^2^)/3'
_refine_ls_weighting_scheme calc
_refine_ls_wR_factor_gt 0.1653
_refine_ls_wR_factor_ref 0.1785
_reflns_Friedel_coverage 0.000
_reflns_number_gt 24238
_reflns_number_total 31719
_reflns_threshold_expression 'I > 2\s(I)'
_cod_data_source_file c7dt02316b2.cif
_cod_data_source_block ss15097_sqd
_cod_database_code 7043555
_shelxl_version_number 2014-3
_shelx_space_group_comment
;
The symmetry employed for this shelxl refinement is uniquely defined
by the following loop, which should always be used as a source of
symmetry information in preference to the above space-group names.
They are only intended as comments.
;
_olex2_refinement_description
;
1. Fixed Uiso
 At 1.2 times of:
  All C(H) groups, All C(H,H) groups
 At 1.5 times of:
  All C(H,H,H) groups
2. Restrained distances
 C115-C126
 1.45 with sigma of 0.02
 C126-C119
 1.45 with sigma of 0.02
 C121-C126
 2.55 with sigma of 0.02
 C126-C120
 2.55 with sigma of 0.02
 C122-C130
 1.5 with sigma of 0.02
 C122-C123
 2.5 with sigma of 0.02
 C130-C123
 1.5 with sigma of 0.02
3. Rigid bond restraints
 N8, C108, C109, C110, C117, C132, C124, C111, C120, C114, C118, C121, C123,
 C112, C119, C113, C116, C115, C130, C131, C126, C122, C125
 with sigma for 1-2 distances of 0.01 and sigma for 1-3 distances of 0.01
 C129, C82, C83, C84, N5, C80, C81, C87, C88, C89, C91, C90, N6
 with sigma for 1-2 distances of 0.01 and sigma for 1-3 distances of 0.01
 N4, C128, C127, C89, C88, C87, C91, C90, N6, C80, N5, C84, C83, C82, C81, C129
 with sigma for 1-2 distances of 0.01 and sigma for 1-3 distances of 0.01
 N7, C102, C106, C103, C97, N9B, C105, C107, N10B
 with sigma for 1-2 distances of 0.01 and sigma for 1-3 distances of 0.01
 C97, C103, N9B, C105, C107, N10B, N10A
 with sigma for 1-2 distances of 0.01 and sigma for 1-3 distances of 0.01
 C107, C105, N10B, N10A, C103, C97, N9B
 with sigma for 1-2 distances of 0.01 and sigma for 1-3 distances of 0.01
4. Uiso/Uaniso restraints and constraints
N8 \\sim C108 \\sim C109 \\sim C110 \\sim C117 \\sim C132 \\sim C124 \\sim C111
\\sim C120 \\sim C114 \\sim C118 \\sim C121 \\sim C123 \\sim C112 \\sim C119
\\sim C113 \\sim C116 \\sim C115 \\sim C130 \\sim C131 \\sim C126 \\sim C122
\\sim C125: within 2A with sigma of 0.04 and sigma for terminal atoms of 0.08
N5 \\sim C83 \\sim C84 \\sim C82 \\sim C80 \\sim C81 \\sim C87 \\sim N6 \\sim
C91 \\sim C90 \\sim C89 \\sim C88 \\sim C129: within 2A with sigma of 0.04 and
sigma for terminal atoms of 0.08
C128 \\sim C127 \\sim C89 \\sim C90 \\sim C88 \\sim C87 \\sim C91 \\sim N6
\\sim N5 \\sim C84 \\sim C80 \\sim C82 \\sim C81 \\sim C83 \\sim C129 \\sim N4:
within 2A with sigma of 0.04 and sigma for terminal atoms of 0.08
N7 \\sim C102 \\sim C106 \\sim N10B \\sim C105 \\sim C107 \\sim C97 \\sim C103
\\sim N9B: within 2A with sigma of 0.04 and sigma for terminal atoms of 0.08
C107 \\sim C105 \\sim N10B \\sim N10A \\sim C103 \\sim C97 \\sim N9B: within 2A
with sigma of 0.04 and sigma for terminal atoms of 0.08
C103 \\sim C97 \\sim N9B \\sim C107 \\sim C105 \\sim N10B \\sim N10A: within 2A
with sigma of 0.04 and sigma for terminal atoms of 0.08
5. Others
 Fixed Sof: C109(0.5) C110(0.5) N10B(0.5) C113(0.5) C114(0.5) C115(0.5)
 C119(0.5) C120(0.5) C121(0.5) C123(0.5) C124(0.5) C127(0.5) H127(0.5)
 C128(0.5) H128(0.5) C130(0.5) C132(0.5) N10A(0.5)
6.a Secondary CH2 refined with riding coordinates:
 C2(H2a,H2b), C3(H3a,H3b), C32(H32a,H32b), C45(H45a,H45b), C53(H53a,H53b),
 C133(H13a,H13b)
6.b Aromatic/amide H refined with riding coordinates:
 C7(H7), C11(H11), C12(H12), C15(H15), C16(H16), C17(H17), C18(H18), C19(H19),
 C22(H22), C23(H23), C24(H24), C25(H25), C26(H26), C27(H27), C31(H31), C33(H33),
  C35(H35), C37(H37), C41(H41), C43(H43), C46(H46), C47(H47), C48(H48),
 C49(H49), C50(H50), C51(H51), C52(H52), C54(H54), C55(H55), C56(H56), C57(H57),
  C58(H58), C59(H59), C60(H60), C61(H61), C62(H62), C63(H63), C64(H64),
 C65(H65), C67(H67), C68(H68), C69(H69), C70(H70), C71(H71), C72(H72), C73(H73),
  C74(H74), C75(H75), C76(H76), C77(H77), C78(H78), C79(H79), C81(H81),
 C83(H83), C84(H84), C85(H85), C86(H86), C88(H88), C90(H90), C91(H91), C93(H93),
  C94(H94), C95(H95), C96(H96), C98(H98), C99(H99), C100(H100), C101(H101),
 C104(H104), C127(H127), C128(H128)
6.c Fitted hexagon refined as free rotating group:
 C80(C81,C82,C83,C84,N5), C87(C88,C89,C90,C91,N6)
6.d Idealised Me refined as rotating group:
 C66(H66a,H66b,H66c), C97(H97a,H97b,H97c), C105(H10a,H10b,H10c), C106(H10d,
 H10e,H10f), C129(H12a,H12b,H12c)
;
_platon_squeeze_void_probe_radius 1.20
_olex2_submission_special_instructions 'No special instructions were received'

loop_
_space_group_symop_operation_xyz
'x, y, z'
'-x, -y, -z'

loop_
_atom_site_label
_atom_site_type_symbol
_atom_site_fract_x
_atom_site_fract_y
_atom_site_fract_z
_atom_site_U_iso_or_equiv
_atom_site_adp_type
_atom_site_occupancy
_atom_site_site_symmetry_order
_atom_site_calc_flag
_atom_site_refinement_flags_posn
_atom_site_refinement_flags_adp
_atom_site_refinement_flags_occupancy
_atom_site_disorder_assembly
_atom_site_disorder_group
Mn1 Mn -0.5000 0.5000 1.0000 0.04084(17) Uani 1 2 d S T P . .
Mo1 Mo -0.45469(2) 0.61982(2) 1.05739(2) 0.05098(9) Uani 1 1 d . . . . .
Mo2 Mo -0.45044(2) 0.63293(2) 0.92188(2) 0.05252(9) Uani 1 1 d . . . . .
Mn2 Mn 0.0000 0.5000 0.5000 0.0475(2) Uani 1 2 d S T P . .
Mo3 Mo -0.49661(2) 0.51307(2) 0.86407(2) 0.05290(9) Uani 1 1 d . . . . .
Mo4 Mo 0.15082(2) 0.36285(2) 0.55027(2) 0.06516(11) Uani 1 1 d . . . . .
Mo5 Mo -0.14682(2) 0.62263(2) 0.58447(2) 0.06394(11) Uani 1 1 d . . . . .
Mo6 Mo 0.00420(2) 0.48617(3) 0.63563(2) 0.06774(12) Uani 1 1 d . . . . .
Cu1 Cu 0.17552(3) 0.15612(3) 0.93818(3) 0.05492(15) Uani 1 1 d . . . . .
P1 P 0.23042(6) 0.09134(6) 1.00953(5) 0.0531(2) Uani 1 1 d . . . . .
P2 P 0.38778(8) 0.93893(7) 0.44895(6) 0.0628(3) Uani 1 1 d . . . . .
Cu2 Cu 0.32628(5) 0.89312(5) 0.40521(4) 0.0706(2) Uani 1 1 d . . . . .
P3 P 0.23809(6) 0.23039(6) 0.89707(5) 0.0546(2) Uani 1 1 d . . . . .
P4 P 0.39677(8) 0.86510(8) 0.31971(6) 0.0675(3) Uani 1 1 d . . . . .
O1 O -0.44875(15) 0.43139(14) 0.94103(12) 0.0476(6) Uani 1 1 d . . . . .
O2 O -0.58938(15) 0.46648(15) 1.01066(12) 0.0485(6) Uani 1 1 d . . . . .
O3 O -0.11518(17) 0.53543(17) 0.51488(14) 0.0550(7) Uani 1 1 d . . . . .
O4 O -0.3653(2) 0.62879(18) 1.04727(15) 0.0611(7) Uani 1 1 d . . . . .
O5 O -0.45147(16) 0.41738(15) 1.05798(13) 0.0493(6) Uani 1 1 d . . . . .
O6 O -0.57363(17) 0.47166(17) 0.89816(13) 0.0547(7) Uani 1 1 d . . . . .
O7 O -0.3590(2) 0.63818(18) 0.91175(15) 0.0643(8) Uani 1 1 d . . . . .
O8 O -0.41923(17) 0.54790(17) 0.87745(13) 0.0545(7) Uani 1 1 d . . . . .
O9 O -0.01229(18) 0.57988(18) 0.44108(14) 0.0589(7) Uani 1 1 d . . . . .
O10 O -0.00881(19) 0.56967(18) 0.55914(14) 0.0587(7) Uani 1 1 d . . . . .
O11 O -0.2440(2) 0.6305(2) 0.59629(17) 0.0746(10) Uani 1 1 d . . . . .
O12 O -0.1056(2) 0.5297(2) 0.62562(15) 0.0655(8) Uani 1 1 d . . . . .
O13 O -0.4326(2) 0.4451(2) 0.81961(15) 0.0663(8) Uani 1 1 d . . . . .
O14 O -0.49767(17) 0.67073(16) 0.99353(14) 0.0550(7) Uani 1 1 d . . . . .
O15 O 0.2490(2) 0.3520(2) 0.53473(18) 0.0787(11) Uani 1 1 d . . . . .
O16 O -0.5192(2) 0.68418(18) 1.10410(16) 0.0640(8) Uani 1 1 d . . . . .
O17 O -0.5078(2) 0.70659(19) 0.88431(16) 0.0682(8) Uani 1 1 d . . . . .
O18 O -0.5538(2) 0.5848(2) 0.82506(16) 0.0686(8) Uani 1 1 d . . . . .
N1 N -0.24378(19) 0.34334(19) 0.97372(17) 0.0543(8) Uani 1 1 d . . . . .
N2 N 0.0553(2) 0.2157(2) 0.96649(18) 0.0567(8) Uani 1 1 d . . . . .
O19 O 0.20493(18) 0.24525(16) 1.01987(14) 0.0575(7) Uani 1 1 d . . . . .
O20 O 0.1131(2) 0.4459(2) 0.59772(16) 0.0697(9) Uani 1 1 d . . . . .
O21 O 0.3723(2) 1.01832(19) 0.33744(16) 0.0668(8) Uani 1 1 d . . . . .
O22 O -0.1379(2) 0.67293(18) 0.51445(15) 0.0653(8) Uani 1 1 d . . . . .
C1 C 0.0055(3) 0.2050(2) 0.9385(2) 0.0557(10) Uani 1 1 d . . . . .
O23 O -0.0021(3) 0.4145(3) 0.67983(19) 0.0904(13) Uani 1 1 d . . . . .
C2 C -0.3663(2) 0.3727(2) 1.0429(2) 0.0527(9) Uani 1 1 d . . . . .
H2A H -0.3580 0.3192 1.0429 0.063 Uiso 1 1 calc R . . . .
H2B H -0.3379 0.3778 1.0707 0.063 Uiso 1 1 calc R . . . .
O24 O 0.0091(3) 0.5501(3) 0.6745(2) 0.0939(13) Uani 1 1 d . . . . .
C3 C -0.3642(2) 0.3840(2) 0.9391(2) 0.0544(10) Uani 1 1 d . . . . .
H3A H -0.3333 0.3944 0.9041 0.065 Uiso 1 1 calc R . . . .
H3B H -0.3572 0.3308 0.9398 0.065 Uiso 1 1 calc R . . . .
C4 C 0.4968(3) 0.8898(3) 0.4310(2) 0.0662(12) Uani 1 1 d . . . . .
O25 O -0.1458(3) 0.6871(2) 0.6245(2) 0.0875(12) Uani 1 1 d . . . . .
N3 N 0.1274(2) 0.1141(2) 0.88987(18) 0.0595(9) Uani 1 1 d . . . . .
C5 C 0.2834(3) -0.0103(2) 1.0080(2) 0.0611(11) Uani 1 1 d . . . . .
C6 C 0.3469(3) 0.1817(2) 0.8903(2) 0.0542(9) Uani 1 1 d . . . . .
C7 C 0.3807(3) 0.0733(3) 1.0357(2) 0.0622(11) Uani 1 1 d . . . . .
H7 H 0.3960 0.0205 1.0361 0.075 Uiso 1 1 calc R . . . .
C8 C 0.3258(3) 0.9066(3) 0.2726(3) 0.0712(13) Uani 1 1 d . . . . .
C9 C 0.3027(2) 0.1219(2) 1.0276(2) 0.0531(9) Uani 1 1 d . . . . .
C10 C 0.2838(3) 0.1994(2) 1.0277(2) 0.0555(10) Uani 1 1 d . . . . .
C11 C -0.0773(3) 0.2447(3) 0.9502(2) 0.0595(10) Uani 1 1 d . . . . .
H11 H -0.1115 0.2367 0.9301 0.071 Uiso 1 1 calc R . . . .
C12 C 0.0234(3) 0.2632(3) 1.0075(2) 0.0643(11) Uani 1 1 d . . . . .
H12 H 0.0584 0.2694 1.0277 0.077 Uiso 1 1 calc R . . . .
C13 C 0.1517(3) 0.1053(3) 1.0702(2) 0.0653(12) Uani 1 1 d . . . . .
C14 C -0.1092(3) 0.2955(3) 0.9912(2) 0.0632(11) Uani 1 1 d . . . . .
C15 C 0.3794(3) 0.1081(3) 0.8736(2) 0.0590(10) Uani 1 1 d . . . . .
H15 H 0.3449 0.0863 0.8665 0.071 Uiso 1 1 calc R . . . .
C16 C 0.3210(3) -0.0438(3) 0.9577(3) 0.0693(13) Uani 1 1 d . . . . .
H16 H 0.3171 -0.0135 0.9250 0.083 Uiso 1 1 calc R . . . .
C17 C 0.1454(4) 0.1434(3) 1.1151(3) 0.0782(15) Uani 1 1 d . . . . .
H17 H 0.1855 0.1614 1.1170 0.094 Uiso 1 1 calc R . . . .
C18 C 0.3591(3) 1.0878(3) 0.4707(3) 0.0721(13) Uani 1 1 d . . . . .
H18 H 0.3642 1.0699 0.5073 0.087 Uiso 1 1 calc R . . . .
C19 C -0.1972(3) 0.3427(3) 1.0044(2) 0.0613(11) Uani 1 1 d . . . . .
H19 H -0.2182 0.3724 1.0360 0.074 Uiso 1 1 calc R . . . .
O26 O 0.1466(2) 0.2916(2) 0.5955(2) 0.0867(13) Uani 1 1 d . . . . .
C20 C -0.3293(2) 0.3954(2) 0.9864(2) 0.0535(9) Uani 1 1 d . . . . .
C21 C 0.0467(2) 0.1486(2) 0.8949(2) 0.0580(10) Uani 1 1 d . . . . .
C22 C 0.3366(3) 0.2277(3) 1.0363(2) 0.0675(12) Uani 1 1 d . . . . .
H22 H 0.3210 0.2804 1.0371 0.081 Uiso 1 1 calc R . . . .
C23 C 0.4351(3) 0.1022(3) 1.0431(3) 0.0715(13) Uani 1 1 d . . . . .
H23 H 0.4880 0.0690 1.0476 0.086 Uiso 1 1 calc R . . . .
C24 C 0.0910(3) 0.0808(4) 1.0682(3) 0.0792(15) Uani 1 1 d . . . . .
H24 H 0.0938 0.0552 1.0372 0.095 Uiso 1 1 calc R . . . .
C25 C 0.3978(3) 0.2122(3) 0.9010(2) 0.0627(11) Uani 1 1 d . . . . .
H25 H 0.3766 0.2627 0.9121 0.075 Uiso 1 1 calc R . . . .
C26 C 0.4616(3) 0.0662(3) 0.8672(2) 0.0657(12) Uani 1 1 d . . . . .
H26 H 0.4836 0.0163 0.8549 0.079 Uiso 1 1 calc R . . . .
C27 C 0.0058(3) 0.1303(3) 0.8626(2) 0.0659(12) Uani 1 1 d . . . . .
H27 H -0.0512 0.1546 0.8676 0.079 Uiso 1 1 calc R . . . .
C28 C 0.3695(3) 1.0379(3) 0.4316(3) 0.0656(12) Uani 1 1 d . . . . .
C29 C 0.2084(3) 0.3162(3) 0.9347(2) 0.0610(11) Uani 1 1 d . . . . .
C30 C 0.3632(3) 1.0655(3) 0.3787(2) 0.0657(12) Uani 1 1 d . . . . .
C31 C 0.1671(3) 0.0617(3) 0.8523(3) 0.0693(13) Uani 1 1 d . . . . .
H31 H 0.2240 0.0375 0.8487 0.083 Uiso 1 1 calc R . . . .
C32 C -0.3306(2) 0.4759(2) 0.9838(2) 0.0556(10) Uani 1 1 d . . . . .
H32A H -0.3045 0.4803 1.0133 0.067 Uiso 1 1 calc R . . . .
H32B H -0.2988 0.4841 0.9484 0.067 Uiso 1 1 calc R . . . .
C33 C 0.3633(3) -0.1197(3) 0.9549(3) 0.0826(17) Uani 1 1 d . . . . .
H33 H 0.3885 -0.1414 0.9203 0.099 Uiso 1 1 calc R . . . .
C34 C 0.3647(4) 0.9357(3) 0.5234(3) 0.0754(14) Uani 1 1 d . . . . .
C35 C 0.2899(3) -0.0555(3) 1.0555(3) 0.0712(13) Uani 1 1 d . . . . .
H35 H 0.2646 -0.0342 1.0902 0.085 Uiso 1 1 calc R . . . .
C36 C 0.4510(3) 0.9804(3) 0.3100(2) 0.0661(12) Uani 1 1 d . . . . .
C37 C -0.0589(3) 0.3037(3) 1.0217(2) 0.0654(12) Uani 1 1 d . . . . .
H37 H -0.0801 0.3363 1.0516 0.078 Uiso 1 1 calc R . . . .
C38 C 0.4716(3) 0.9061(3) 0.2977(2) 0.0669(12) Uani 1 1 d . . . . .
C39 C 0.1941(3) 0.3136(2) 0.9911(2) 0.0626(11) Uani 1 1 d . . . . .
C40 C 0.0463(3) 0.0768(3) 0.8229(3) 0.0700(13) Uani 1 1 d . . . . .
C41 C 0.1294(3) 0.0414(3) 0.8188(3) 0.0744(14) Uani 1 1 d . . . . .
H41 H 0.1599 0.0034 0.7929 0.089 Uiso 1 1 calc R . . . .
C42 C 0.0872(3) 0.6008(3) 0.4848(2) 0.0656(12) Uani 1 1 d . . . . .
C43 C 0.4800(3) 0.1694(3) 0.8955(3) 0.0757(14) Uani 1 1 d . . . . .
H43 H 0.5147 0.1906 0.9033 0.091 Uiso 1 1 calc R . . . .
C44 C 0.2246(3) 0.2669(3) 0.8275(2) 0.0686(12) Uani 1 1 d . . . . .
C45 C 0.0343(3) 0.6238(3) 0.4401(3) 0.0678(13) Uani 1 1 d . . . . .
H45A H -0.0028 0.6772 0.4444 0.081 Uiso 1 1 calc R . . . .
H45B H 0.0695 0.6196 0.4039 0.081 Uiso 1 1 calc R . . . .
C46 C 0.5832(3) 0.9731(4) 0.2698(3) 0.0760(14) Uani 1 1 d . . . . .
H46 H 0.6207 0.9962 0.2590 0.091 Uiso 1 1 calc R . . . .
C47 C 0.5112(3) 0.0977(3) 0.8791(3) 0.0693(13) Uani 1 1 d . . . . .
H47 H 0.5674 0.0689 0.8756 0.083 Uiso 1 1 calc R . . . .
C48 C 0.6059(3) 0.8989(4) 0.2600(3) 0.0770(14) Uani 1 1 d . . . . .
H48 H 0.6601 0.8701 0.2443 0.092 Uiso 1 1 calc R . . . .
C49 C 0.5051(4) 1.0145(3) 0.2955(3) 0.0734(13) Uani 1 1 d . . . . .
H49 H 0.4891 1.0657 0.3031 0.088 Uiso 1 1 calc R . . . .
C50 C 0.5507(3) 0.8652(3) 0.2728(2) 0.0715(13) Uani 1 1 d . . . . .
H50 H 0.5669 0.8142 0.2646 0.086 Uiso 1 1 calc R . . . .
C51 C 0.5486(3) 0.9257(3) 0.4139(3) 0.0713(13) Uani 1 1 d . . . . .
H51 H 0.5286 0.9790 0.4142 0.086 Uiso 1 1 calc R . . . .
C52 C 0.3440(3) 1.1417(3) 0.3650(3) 0.0773(15) Uani 1 1 d . . . . .
H52 H 0.3382 1.1601 0.3287 0.093 Uiso 1 1 calc R . . . .
C53 C 0.0376(3) 0.6140(3) 0.5436(3) 0.0723(13) Uani 1 1 d . . . . .
H53A H 0.0750 0.6030 0.5696 0.087 Uiso 1 1 calc R . . . .
H53B H 0.0011 0.6677 0.5464 0.087 Uiso 1 1 calc R . . . .
C54 C 0.1620(4) 0.3775(3) 1.0216(3) 0.0813(16) Uani 1 1 d . . . . .
H54 H 0.1523 0.3738 1.0604 0.098 Uiso 1 1 calc R . . . .
C55 C 0.1903(4) 0.3872(3) 0.9087(3) 0.0771(14) Uani 1 1 d . . . . .
H55 H 0.2000 0.3915 0.8699 0.092 Uiso 1 1 calc R . . . .
C56 C 0.5272(4) 0.8121(3) 0.4327(3) 0.0781(15) Uani 1 1 d . . . . .
H56 H 0.4921 0.7869 0.4455 0.094 Uiso 1 1 calc R . . . .
C57 C 0.4234(4) 0.9074(4) 0.5561(3) 0.0816(16) Uani 1 1 d . . . . .
H57 H 0.4787 0.8902 0.5399 0.098 Uiso 1 1 calc R . . . .
C58 C 0.4128(3) 0.1795(3) 1.0438(3) 0.0753(15) Uani 1 1 d . . . . .
H58 H 0.4501 0.1989 1.0495 0.090 Uiso 1 1 calc R . . . .
C59 C 0.2635(4) 0.8807(4) 0.2781(3) 0.0850(16) Uani 1 1 d . . . . .
H59 H 0.2625 0.8406 0.3033 0.102 Uiso 1 1 calc R . . . .
C60 C 0.3411(4) 1.1637(3) 0.4574(3) 0.0796(15) Uani 1 1 d . . . . .
H60 H 0.3340 1.1969 0.4848 0.095 Uiso 1 1 calc R . . . .
C61 C 0.2043(4) 0.9724(5) 0.2110(3) 0.094(2) Uani 1 1 d . . . . .
H61 H 0.1629 0.9950 0.1898 0.113 Uiso 1 1 calc R . . . .
N4 N 0.1291(4) 0.6518(4) 0.4748(3) 0.0963(17) Uani 1 1 d . U . . .
C62 C 0.3336(4) 1.1901(3) 0.4053(3) 0.0824(17) Uani 1 1 d . . . . .
H62 H 0.3213 1.2418 0.3963 0.099 Uiso 1 1 calc R . . . .
C63 C 0.2807(4) 0.2876(4) 0.7918(3) 0.0831(17) Uani 1 1 d . . . . .
H63 H 0.3285 0.2825 0.8035 0.100 Uiso 1 1 calc R . . . .
C64 C 0.6301(4) 0.8842(4) 0.3960(3) 0.0829(16) Uani 1 1 d . . . . .
H64 H 0.6655 0.9091 0.3829 0.099 Uiso 1 1 calc R . . . .
C65 C 0.3252(4) 0.9660(4) 0.2365(3) 0.0786(15) Uani 1 1 d . . . . .
H65 H 0.3663 0.9846 0.2326 0.094 Uiso 1 1 calc R . . . .
C66 C 0.0022(4) 0.0581(4) 0.7867(3) 0.0917(19) Uani 1 1 d . . . . .
H66A H -0.0494 0.0594 0.8077 0.138 Uiso 1 1 calc GR . . . .
H66B H 0.0346 0.0078 0.7725 0.138 Uiso 1 1 calc GR . . . .
H66C H -0.0075 0.0949 0.7560 0.138 Uiso 1 1 calc GR . . . .
C67 C 0.0268(4) 0.0935(5) 1.1113(4) 0.098(2) Uani 1 1 d . . . . .
H67 H -0.0137 0.0757 1.1099 0.118 Uiso 1 1 calc R . . . .
C68 C 0.2038(4) 0.9139(5) 0.2468(3) 0.096(2) Uani 1 1 d . . . . .
H68 H 0.1622 0.8960 0.2501 0.115 Uiso 1 1 calc R . . . .
C69 C 0.6079(4) 0.7714(4) 0.4160(3) 0.092(2) Uani 1 1 d . . . . .
H69 H 0.6284 0.7181 0.4172 0.110 Uiso 1 1 calc R . . . .
C70 C 0.2637(4) 0.9984(5) 0.2057(3) 0.094(2) Uani 1 1 d . . . . .
H70 H 0.2633 1.0391 0.1808 0.113 Uiso 1 1 calc R . . . .
C71 C 0.1549(5) 0.2750(4) 0.8107(3) 0.093(2) Uani 1 1 d . . . . .
H71 H 0.1152 0.2614 0.8346 0.111 Uiso 1 1 calc R . . . .
C72 C 0.6594(4) 0.8074(4) 0.3974(3) 0.0917(19) Uani 1 1 d . . . . .
H72 H 0.7152 0.7791 0.3855 0.110 Uiso 1 1 calc R . . . .
C73 C 0.1585(5) 0.4511(3) 0.9388(3) 0.098(2) Uani 1 1 d . . . . .
H73 H 0.1463 0.4988 0.9204 0.118 Uiso 1 1 calc R . . . .
C74 C 0.2841(5) 0.9601(5) 0.5484(3) 0.098(2) Uani 1 1 d . . . . .
H74 H 0.2437 0.9779 0.5263 0.117 Uiso 1 1 calc R . . . .
C75 C 0.1442(5) 0.4470(3) 0.9946(3) 0.097(2) Uani 1 1 d . . . . .
H75 H 0.1221 0.4915 1.0149 0.116 Uiso 1 1 calc R . . . .
C76 C 0.4011(6) 0.9041(5) 0.6124(3) 0.101(2) Uani 1 1 d . . . . .
H76 H 0.4417 0.8838 0.6344 0.121 Uiso 1 1 calc R . . . .
C77 C 0.0798(5) 0.1554(5) 1.1578(4) 0.108(3) Uani 1 1 d . . . . .
H77 H 0.0763 0.1809 1.1890 0.130 Uiso 1 1 calc R . . . .
C78 C 0.3218(7) 0.9294(6) 0.6370(3) 0.113(3) Uani 1 1 d . . . . .
H78 H 0.3077 0.9271 0.6757 0.135 Uiso 1 1 calc R . . . .
C79 C 0.0213(4) 0.1313(5) 1.1557(4) 0.106(2) Uani 1 1 d . . . . .
H79 H -0.0233 0.1407 1.1849 0.127 Uiso 1 1 calc R . . . .
C80 C 0.1611(4) 0.9177(4) 0.4174(3) 0.143(3) Uani 1 1 d . U . . .
C81 C 0.0807(3) 0.9496(5) 0.4115(4) 0.228(7) Uani 1 1 d G U . . .
H81 H 0.0466 0.9236 0.4251 0.274 Uiso 1 1 calc R . . . .
C82 C 0.0503(3) 1.0198(5) 0.3856(5) 0.238(7) Uani 1 1 d G U . . .
C83 C 0.1001(4) 1.0580(4) 0.3656(4) 0.177(5) Uani 1 1 d G U . . .
H83 H 0.0793 1.1059 0.3479 0.212 Uiso 1 1 calc R . . . .
C84 C 0.1805(3) 1.0260(3) 0.3715(3) 0.115(2) Uani 1 1 d G U . . .
H84 H 0.2146 1.0521 0.3578 0.138 Uiso 1 1 calc R . . . .
N5 N 0.2110(2) 0.9558(3) 0.3974(2) 0.0971(16) Uani 1 1 d G U . . .
C85 C 0.2692(5) 0.3156(5) 0.7394(3) 0.110(3) Uani 1 1 d . . . . .
H85 H 0.3086 0.3293 0.7154 0.132 Uiso 1 1 calc R . . . .
C86 C 0.2616(6) 0.9588(6) 0.6046(4) 0.116(3) Uani 1 1 d . . . . .
H86 H 0.2064 0.9776 0.6211 0.139 Uiso 1 1 calc R . . . .
C87 C 0.1924(3) 0.8470(4) 0.4389(3) 0.145(3) Uani 1 1 d . U . . .
C88 C 0.1528(4) 0.7988(5) 0.4547(3) 0.175(4) Uani 1 1 d G U . . .
H88 H 0.0979 0.8149 0.4516 0.210 Uiso 1 1 calc R . . . .
C89 C 0.1936(5) 0.7268(5) 0.4750(4) 0.194(5) Uani 1 1 d G U . . .
C90 C 0.2740(5) 0.7031(3) 0.4795(4) 0.202(5) Uani 1 1 d G U . . .
H90 H 0.3019 0.6540 0.4934 0.242 Uiso 1 1 calc R . . . .
C91 C 0.3136(4) 0.7514(3) 0.4637(3) 0.161(4) Uani 1 1 d G U . . .
H91 H 0.3686 0.7353 0.4668 0.193 Uiso 1 1 calc R . . . .
N6 N 0.2729(3) 0.8234(3) 0.4434(2) 0.114(2) Uani 1 1 d G U . . .
C92 C 0.4516(4) 0.7679(3) 0.2984(3) 0.0785(15) Uani 1 1 d . . . . .
C93 C 0.3340(4) -0.1325(3) 1.0513(4) 0.091(2) Uani 1 1 d . . . . .
H93 H 0.3396 -0.1635 1.0836 0.109 Uiso 1 1 calc R . . . .
C94 C 0.3698(3) -0.1648(3) 1.0013(4) 0.090(2) Uani 1 1 d . . . . .
H94 H 0.3986 -0.2176 0.9991 0.107 Uiso 1 1 calc R . . . .
C95 C 0.4683(4) 0.7470(4) 0.2449(3) 0.0876(17) Uani 1 1 d . . . . .
H95 H 0.4515 0.7844 0.2171 0.105 Uiso 1 1 calc R . . . .
C96 C 0.4776(5) 0.7140(4) 0.3385(3) 0.0943(19) Uani 1 1 d . . . . .
H96 H 0.4662 0.7269 0.3756 0.113 Uiso 1 1 calc R . . . .
C97 C 0.3064(5) 0.7286(5) 0.1916(4) 0.103(2) Uani 1 1 d . U . . .
H97A H 0.3482 0.6846 0.1726 0.155 Uiso 1 1 calc GR . . . .
H97B H 0.2902 0.7141 0.2295 0.155 Uiso 1 1 calc GR . . . .
H97C H 0.3275 0.7674 0.1910 0.155 Uiso 1 1 calc GR . . . .
C98 C 0.1992(7) 0.3233(5) 0.7223(4) 0.120(3) Uani 1 1 d . . . . .
H98 H 0.1903 0.3420 0.6864 0.144 Uiso 1 1 calc R . . . .
C99 C 0.5083(6) 0.6740(5) 0.2311(4) 0.111(3) Uani 1 1 d . . . . .
H99 H 0.5168 0.6608 0.1943 0.134 Uiso 1 1 calc R . . . .
N7 N 0.3261(5) 0.9035(5) 0.8033(5) 0.148(4) Uani 1 1 d . U . . .
C100 C 0.1440(7) 0.3036(5) 0.7575(4) 0.124(3) Uani 1 1 d . . . . .
H100 H 0.0960 0.3094 0.7458 0.149 Uiso 1 1 calc R . . . .
C101 C 0.5223(7) 0.6376(5) 0.3226(4) 0.130(4) Uani 1 1 d . . . . .
H101 H 0.5424 0.5996 0.3494 0.155 Uiso 1 1 calc R . . . .
C102 C 0.3297(5) 0.8449(5) 0.8093(4) 0.108(2) Uani 1 1 d . U . . .
C103 C 0.2395(5) 0.7567(6) 0.1652(5) 0.147(5) Uani 1 1 d . U . . .
N8 N 0.7395(5) 0.5456(8) 0.7532(4) 0.183(3) Uani 1 1 d . U . . .
C104 C 0.5362(8) 0.6194(5) 0.2697(5) 0.140(4) Uani 1 1 d . . . . .
H104 H 0.5653 0.5687 0.2596 0.168 Uiso 1 1 calc R . . . .
C105 C 0.1378(6) 0.1689(5) 0.4654(6) 0.157(5) Uani 1 1 d . U . . .
H10A H 0.1748 0.1286 0.4410 0.235 Uiso 1 1 calc GR . . . .
H10B H 0.1680 0.1937 0.4777 0.235 Uiso 1 1 calc GR . . . .
H10C H 0.0968 0.2057 0.4458 0.235 Uiso 1 1 calc GR . . . .
C106 C 0.3333(7) 0.7695(5) 0.8195(6) 0.142(4) Uani 1 1 d . U . . .
H10D H 0.3546 0.7426 0.7852 0.213 Uiso 1 1 calc GR . . . .
H10E H 0.2792 0.7710 0.8340 0.213 Uiso 1 1 calc GR . . . .
H10F H 0.3687 0.7435 0.8461 0.213 Uiso 1 1 calc GR . . . .
C107 C 0.1009(6) 0.1390(7) 0.5103(8) 0.176(6) Uani 1 1 d . U . . .
C108 C 0.7568(7) 0.4992(10) 0.7027(4) 0.180(4) Uani 1 1 d . U . . .
C109 C 0.7558(12) 0.4773(15) 0.8012(7) 0.128(6) Uani 0.5 1 d . U . A 1
N9B N 0.1897(6) 0.7857(8) 0.1401(7) 0.255(9) Uani 1 1 d . U . . .
C110 C 0.6508(10) 0.5816(9) 0.7613(6) 0.098(4) Uani 0.5 1 d . U . A 1
C111 C 0.7079(9) 0.4492(13) 0.7048(7) 0.226(6) Uani 1 1 d . U . . .
N10B N 0.0840(15) 0.091(2) 0.5369(16) 0.219(17) Uani 0.5 1 d . U . B 2
C112 C 0.7259(12) 0.4127(15) 0.6558(8) 0.250(7) Uani 1 1 d . U . . .
C113 C 0.5365(11) 0.6879(9) 0.7363(6) 0.103(4) Uani 0.5 1 d . U . A 1
C114 C 0.6209(11) 0.6425(9) 0.7192(7) 0.101(4) Uani 0.5 1 d . U . A 1
C115 C 0.8758(12) 0.4424(10) 0.8731(9) 0.130(6) Uani 0.5 1 d D U . A 2
C116 C 0.8433(12) 0.6668(16) 0.7797(8) 0.265(8) Uani 1 1 d . U . . .
C117 C 0.7934(7) 0.5905(10) 0.7396(4) 0.187(4) Uani 1 1 d . U . . .
C118 C 0.7755(13) 0.6326(14) 0.7850(7) 0.249(7) Uani 1 1 d . U . . .
C119 C 0.8668(9) 0.3933(16) 0.8502(8) 0.166(8) Uani 0.5 1 d D U . A 1
C120 C 0.8417(9) 0.4100(13) 0.7935(7) 0.132(6) Uani 0.5 1 d D U . A 1
C121 C 0.8422(9) 0.4693(12) 0.8023(7) 0.132(6) Uani 0.5 1 d D U . A 2
C122 C 0.5018(9) 0.7594(9) 0.6994(6) 0.222(8) Uani 1 1 d D U . . .
C123 C 0.6298(10) 0.6973(14) 0.7330(8) 0.152(8) Uani 0.5 1 d D U . A 2
C124 C 0.6595(10) 0.6385(14) 0.7795(9) 0.136(5) Uani 0.5 1 d . U . A 2
C125 C 0.8366(18) 0.7056(18) 0.8195(11) 0.349(14) Uani 1 1 d . U . . .
C126 C 0.9478(7) 0.3833(11) 0.8543(7) 0.230(8) Uani 1 1 d D U . . .
C127 C 0.1800(12) 0.6518(12) 0.4867(10) 0.134(6) Uani 0.5 1 d . U . C 2
H127 H 0.2159 0.6090 0.5036 0.161 Uiso 0.5 1 calc R . . C 2
C128 C 0.1119(13) 0.7088(9) 0.4803(7) 0.109(4) Uani 0.5 1 d . U . C 1
H128 H 0.0580 0.7448 0.4872 0.131 Uiso 0.5 1 calc R . . C 1
C129 C -0.0401(9) 1.0592(17) 0.3783(13) 0.387(17) Uani 1 1 d . U . . .
H12A H -0.0433 1.0605 0.3396 0.581 Uiso 1 1 calc GR . . . .
H12B H -0.0627 1.1105 0.3912 0.581 Uiso 1 1 calc GR . . . .
H12C H -0.0705 1.0311 0.3996 0.581 Uiso 1 1 calc GR . . . .
C130 C 0.5450(12) 0.7593(14) 0.7500(8) 0.199(9) Uani 0.5 1 d D U . A 2
C131 C 0.6821(17) 0.362(2) 0.6600(10) 0.329(12) Uani 1 1 d . U . . .
C132 C 0.7580(12) 0.5297(13) 0.8142(8) 0.135(7) Uani 0.5 1 d . U . A 2
C133 C -0.1503(3) 0.4806(3) 0.5218(2) 0.0630(11) Uani 1 1 d . . . . .
H13A H -0.1860 0.4917 0.4947 0.076 Uiso 1 1 calc R . . . .
H13B H -0.1839 0.4850 0.5587 0.076 Uiso 1 1 calc R . . . .
N10A N 0.062(3) 0.130(2) 0.562(2) 0.248(17) Uani 0.5 1 d . U . B 1

loop_
_atom_site_aniso_label
_atom_site_aniso_U_11
_atom_site_aniso_U_22
_atom_site_aniso_U_33
_atom_site_aniso_U_23
_atom_site_aniso_U_13
_atom_site_aniso_U_12
Mn1 0.0272(3) 0.0364(4) 0.0553(5) -0.0024(3) -0.0044(3) -0.0100(3)
Mo1 0.04043(16) 0.04566(16) 0.0668(2) -0.00556(14) -0.00713(13) -0.01704(13)
Mo2 0.04599(17) 0.04547(16) 0.0648(2) -0.00138(14) -0.00399(14) -0.01955(13)
Mn2 0.0373(4) 0.0482(4) 0.0563(5) 0.0063(4) -0.0111(4) -0.0168(4)
Mo3 0.04490(17) 0.05224(18) 0.0609(2) -0.00267(14) -0.00733(14) -0.01916(14)
Mo4 0.04488(18) 0.0648(2) 0.0760(3) 0.01459(18) -0.01675(16) -0.01315(16)
Mo5 0.0507(2) 0.0595(2) 0.0723(2) -0.00206(17) -0.00607(16) -0.01463(16)
Mo6 0.0535(2) 0.0840(3) 0.0615(2) 0.00606(19) -0.01417(16) -0.02307(19)
Cu1 0.0333(3) 0.0499(3) 0.0777(4) -0.0064(3) -0.0152(3) -0.0088(2)
P1 0.0380(5) 0.0431(5) 0.0761(7) -0.0022(4) -0.0151(4) -0.0113(4)
P2 0.0562(6) 0.0558(6) 0.0838(8) 0.0049(5) -0.0245(6) -0.0254(5)
Cu2 0.0670(4) 0.0750(4) 0.0850(5) 0.0034(4) -0.0210(4) -0.0414(4)
P3 0.0411(5) 0.0484(5) 0.0704(7) -0.0006(4) -0.0168(4) -0.0105(4)
P4 0.0602(7) 0.0656(7) 0.0825(8) 0.0007(6) -0.0243(6) -0.0259(6)
O1 0.0322(12) 0.0417(12) 0.0621(16) -0.0029(11) -0.0044(11) -0.0093(10)
O2 0.0334(12) 0.0455(13) 0.0614(16) -0.0060(11) -0.0069(11) -0.0101(10)
O3 0.0415(14) 0.0554(15) 0.0690(19) 0.0063(13) -0.0154(13) -0.0193(12)
O4 0.0531(17) 0.0551(16) 0.077(2) -0.0072(14) -0.0105(14) -0.0228(14)
O5 0.0356(13) 0.0419(13) 0.0685(18) -0.0053(12) -0.0059(11) -0.0140(10)
O6 0.0427(14) 0.0532(15) 0.0668(18) -0.0020(13) -0.0114(12) -0.0168(12)
O7 0.0608(18) 0.0559(17) 0.077(2) -0.0123(15) 0.0029(15) -0.0289(15)
O8 0.0429(14) 0.0540(15) 0.0650(18) -0.0052(13) -0.0023(12) -0.0202(12)
O9 0.0454(15) 0.0586(16) 0.071(2) 0.0095(14) -0.0131(13) -0.0209(13)
O10 0.0506(16) 0.0615(17) 0.0689(19) 0.0035(14) -0.0169(14) -0.0253(14)
O11 0.0573(19) 0.071(2) 0.078(2) 0.0031(17) -0.0056(16) -0.0121(16)
O12 0.0492(16) 0.0702(19) 0.070(2) 0.0067(16) -0.0096(14) -0.0196(15)
O13 0.0599(19) 0.0662(19) 0.072(2) -0.0095(15) 0.0002(15) -0.0280(16)
O14 0.0451(14) 0.0446(14) 0.0730(19) -0.0067(13) -0.0065(13) -0.0157(12)
O15 0.0531(19) 0.082(2) 0.090(3) 0.024(2) -0.0204(17) -0.0179(17)
O16 0.0553(17) 0.0514(16) 0.083(2) -0.0072(15) -0.0067(15) -0.0205(14)
O17 0.065(2) 0.0537(17) 0.080(2) 0.0033(15) -0.0114(17) -0.0202(15)
O18 0.066(2) 0.0679(19) 0.076(2) 0.0052(16) -0.0194(16) -0.0298(16)
N1 0.0306(15) 0.0484(17) 0.077(2) -0.0061(16) -0.0068(14) -0.0084(13)
N2 0.0344(16) 0.0476(17) 0.080(2) -0.0052(16) -0.0151(15) -0.0052(13)
O19 0.0470(15) 0.0470(14) 0.074(2) -0.0037(13) -0.0172(13) -0.0100(12)
O20 0.0513(17) 0.084(2) 0.073(2) 0.0080(18) -0.0207(15) -0.0242(16)
O21 0.0573(18) 0.0615(18) 0.083(2) 0.0055(16) -0.0209(16) -0.0226(15)
O22 0.0581(18) 0.0503(16) 0.078(2) 0.0045(15) -0.0101(15) -0.0148(14)
C1 0.041(2) 0.050(2) 0.074(3) 0.0003(19) -0.0141(18) -0.0142(16)
O23 0.067(2) 0.107(3) 0.083(3) 0.029(2) -0.0177(19) -0.027(2)
C2 0.0347(18) 0.0462(19) 0.071(3) -0.0043(17) -0.0065(16) -0.0099(15)
O24 0.076(3) 0.116(3) 0.086(3) -0.019(2) -0.019(2) -0.027(2)
C3 0.0306(17) 0.0433(19) 0.080(3) -0.0058(18) -0.0050(17) -0.0067(14)
C4 0.062(3) 0.061(3) 0.082(3) 0.001(2) -0.029(2) -0.024(2)
O25 0.080(3) 0.072(2) 0.101(3) -0.018(2) -0.012(2) -0.018(2)
N3 0.0381(17) 0.058(2) 0.082(3) -0.0100(18) -0.0182(16) -0.0119(15)
C5 0.039(2) 0.047(2) 0.098(4) -0.002(2) -0.022(2) -0.0128(16)
C6 0.045(2) 0.048(2) 0.068(3) 0.0040(18) -0.0162(18) -0.0144(16)
C7 0.045(2) 0.049(2) 0.091(3) 0.002(2) -0.022(2) -0.0132(18)
C8 0.058(3) 0.081(3) 0.081(3) -0.008(3) -0.023(2) -0.027(2)
C9 0.0406(19) 0.048(2) 0.070(3) -0.0001(18) -0.0175(17) -0.0139(16)
C10 0.042(2) 0.049(2) 0.074(3) -0.0020(19) -0.0154(18) -0.0141(17)
C11 0.038(2) 0.054(2) 0.085(3) -0.006(2) -0.0175(19) -0.0129(17)
C12 0.041(2) 0.061(2) 0.086(3) -0.007(2) -0.017(2) -0.0097(18)
C13 0.048(2) 0.048(2) 0.093(4) 0.006(2) -0.015(2) -0.0137(18)
C14 0.039(2) 0.059(2) 0.085(3) -0.004(2) -0.013(2) -0.0111(18)
C15 0.046(2) 0.051(2) 0.077(3) -0.003(2) -0.0121(19) -0.0154(18)
C16 0.044(2) 0.054(2) 0.106(4) -0.011(2) -0.014(2) -0.0127(19)
C17 0.066(3) 0.067(3) 0.094(4) -0.004(3) -0.001(3) -0.024(3)
C18 0.064(3) 0.067(3) 0.087(4) -0.005(3) -0.021(3) -0.023(2)
C19 0.041(2) 0.059(2) 0.077(3) -0.011(2) -0.0099(19) -0.0112(18)
O26 0.061(2) 0.079(2) 0.105(3) 0.032(2) -0.023(2) -0.0178(18)
C20 0.0315(17) 0.0449(19) 0.075(3) -0.0032(18) -0.0050(16) -0.0076(15)
C21 0.0376(19) 0.052(2) 0.084(3) -0.002(2) -0.0151(19) -0.0142(16)
C22 0.065(3) 0.055(2) 0.086(3) -0.003(2) -0.023(2) -0.022(2)
C23 0.047(2) 0.066(3) 0.103(4) 0.002(3) -0.027(2) -0.018(2)
C24 0.055(3) 0.090(4) 0.097(4) 0.006(3) -0.020(3) -0.032(3)
C25 0.053(2) 0.050(2) 0.088(3) 0.002(2) -0.019(2) -0.0218(19)
C26 0.052(2) 0.051(2) 0.089(3) -0.001(2) -0.016(2) -0.0125(19)
C27 0.043(2) 0.059(2) 0.097(4) -0.010(2) -0.020(2) -0.0159(19)
C28 0.050(2) 0.054(2) 0.095(4) 0.000(2) -0.022(2) -0.0197(19)
C29 0.050(2) 0.049(2) 0.081(3) 0.002(2) -0.025(2) -0.0108(18)
C30 0.049(2) 0.057(2) 0.088(3) 0.006(2) -0.020(2) -0.0170(19)
C31 0.047(2) 0.058(2) 0.097(4) -0.016(2) -0.020(2) -0.0077(19)
C32 0.0323(18) 0.052(2) 0.075(3) -0.0088(19) -0.0049(17) -0.0096(16)
C33 0.052(3) 0.056(3) 0.132(5) -0.026(3) -0.012(3) -0.010(2)
C34 0.070(3) 0.066(3) 0.102(4) 0.006(3) -0.030(3) -0.034(3)
C35 0.057(3) 0.059(3) 0.094(4) 0.004(2) -0.019(2) -0.019(2)
C36 0.058(3) 0.065(3) 0.077(3) 0.005(2) -0.022(2) -0.024(2)
C37 0.041(2) 0.058(2) 0.088(3) -0.013(2) -0.014(2) -0.0059(18)
C38 0.057(3) 0.068(3) 0.074(3) 0.003(2) -0.017(2) -0.021(2)
C39 0.053(2) 0.045(2) 0.086(3) -0.003(2) -0.021(2) -0.0113(18)
C40 0.057(3) 0.063(3) 0.095(4) -0.008(2) -0.026(2) -0.022(2)
C41 0.055(3) 0.070(3) 0.094(4) -0.024(3) -0.015(2) -0.013(2)
C42 0.056(2) 0.063(3) 0.084(3) 0.012(2) -0.018(2) -0.030(2)
C43 0.051(3) 0.072(3) 0.109(4) 0.004(3) -0.027(3) -0.026(2)
C44 0.067(3) 0.057(2) 0.074(3) -0.002(2) -0.025(2) -0.010(2)
C45 0.058(3) 0.057(2) 0.091(4) 0.021(2) -0.021(2) -0.029(2)
C46 0.059(3) 0.094(4) 0.078(3) 0.007(3) -0.016(2) -0.035(3)
C47 0.044(2) 0.060(3) 0.094(4) 0.006(2) -0.016(2) -0.0116(19)
C48 0.055(3) 0.094(4) 0.076(3) -0.008(3) -0.009(2) -0.023(3)
C49 0.069(3) 0.073(3) 0.081(3) 0.008(3) -0.020(3) -0.030(3)
C50 0.065(3) 0.074(3) 0.074(3) 0.000(2) -0.022(2) -0.021(2)
C51 0.062(3) 0.066(3) 0.088(4) 0.001(2) -0.027(3) -0.022(2)
C52 0.063(3) 0.060(3) 0.103(4) 0.009(3) -0.017(3) -0.020(2)
C53 0.060(3) 0.071(3) 0.099(4) -0.004(3) -0.022(3) -0.035(2)
C54 0.085(4) 0.053(3) 0.094(4) -0.011(3) -0.021(3) -0.009(3)
C55 0.086(4) 0.052(2) 0.088(4) 0.006(2) -0.027(3) -0.018(2)
C56 0.078(4) 0.062(3) 0.097(4) 0.002(3) -0.041(3) -0.019(3)
C57 0.097(4) 0.081(4) 0.085(4) 0.017(3) -0.035(3) -0.050(3)
C58 0.057(3) 0.066(3) 0.114(5) -0.001(3) -0.030(3) -0.029(2)
C59 0.082(4) 0.089(4) 0.102(4) 0.000(3) -0.036(3) -0.043(3)
C60 0.064(3) 0.064(3) 0.105(5) -0.010(3) -0.010(3) -0.021(2)
C61 0.067(4) 0.113(5) 0.106(5) -0.008(4) -0.038(3) -0.027(3)
N4 0.104(4) 0.106(4) 0.105(4) -0.008(3) 0.000(3) -0.076(4)
C62 0.065(3) 0.053(3) 0.120(5) 0.005(3) -0.015(3) -0.016(2)
C63 0.067(3) 0.080(4) 0.076(3) 0.008(3) -0.014(3) -0.005(3)
C64 0.059(3) 0.096(4) 0.089(4) -0.004(3) -0.023(3) -0.022(3)
C65 0.065(3) 0.086(4) 0.090(4) 0.007(3) -0.028(3) -0.029(3)
C66 0.073(4) 0.095(4) 0.118(5) -0.033(4) -0.034(3) -0.027(3)
C67 0.050(3) 0.104(5) 0.135(6) 0.011(5) -0.012(3) -0.031(3)
C68 0.075(4) 0.119(5) 0.109(5) -0.023(4) -0.033(4) -0.041(4)
C69 0.086(4) 0.072(3) 0.108(5) -0.004(3) -0.049(4) -0.006(3)
C70 0.078(4) 0.106(5) 0.099(5) 0.017(4) -0.038(3) -0.032(4)
C71 0.093(4) 0.081(4) 0.120(5) 0.014(4) -0.065(4) -0.033(3)
C72 0.063(3) 0.096(4) 0.096(4) -0.011(3) -0.029(3) -0.002(3)
C73 0.121(6) 0.049(3) 0.111(5) 0.008(3) -0.033(4) -0.017(3)
C74 0.089(5) 0.116(5) 0.098(5) -0.001(4) -0.013(4) -0.054(4)
C75 0.115(5) 0.048(3) 0.114(5) -0.009(3) -0.027(4) -0.013(3)
C76 0.121(6) 0.107(5) 0.099(5) 0.013(4) -0.045(5) -0.061(5)
C77 0.105(5) 0.097(5) 0.105(5) -0.024(4) 0.026(4) -0.039(4)
C78 0.148(8) 0.137(7) 0.082(5) 0.003(4) -0.019(5) -0.088(7)
C79 0.071(4) 0.110(5) 0.120(6) -0.005(5) 0.018(4) -0.034(4)
C80 0.097(5) 0.225(8) 0.155(8) 0.011(7) -0.023(5) -0.115(6)
C81 0.115(7) 0.307(15) 0.320(18) 0.020(13) -0.074(9) -0.131(9)
C82 0.084(6) 0.296(16) 0.35(2) 0.003(14) -0.081(9) -0.079(8)
C83 0.087(6) 0.197(10) 0.251(14) -0.023(9) -0.072(7) -0.036(6)
C84 0.068(4) 0.140(6) 0.131(7) -0.015(5) -0.025(4) -0.028(4)
N5 0.068(3) 0.140(5) 0.102(4) -0.009(3) -0.017(3) -0.057(3)
C85 0.107(6) 0.103(5) 0.077(4) 0.011(4) -0.015(4) -0.002(4)
C86 0.104(6) 0.148(8) 0.104(6) 0.001(5) -0.006(5) -0.065(6)
C87 0.163(6) 0.221(8) 0.130(7) 0.020(7) -0.033(6) -0.158(6)
C88 0.223(10) 0.259(9) 0.148(9) 0.029(9) -0.051(8) -0.203(9)
C89 0.274(10) 0.230(9) 0.177(10) 0.008(8) -0.019(9) -0.212(9)
C90 0.264(11) 0.181(9) 0.239(14) 0.028(9) -0.038(11) -0.181(9)
C91 0.233(10) 0.133(6) 0.178(10) 0.038(7) -0.052(9) -0.138(7)
N6 0.147(5) 0.131(5) 0.114(5) 0.009(4) -0.021(4) -0.109(4)
C92 0.074(3) 0.069(3) 0.098(4) -0.007(3) -0.028(3) -0.026(3)
C93 0.062(3) 0.056(3) 0.154(7) 0.025(4) -0.047(4) -0.019(2)
C94 0.050(3) 0.047(2) 0.168(7) -0.009(4) -0.025(3) -0.010(2)
C95 0.089(4) 0.081(4) 0.094(4) -0.015(3) -0.029(3) -0.025(3)
C96 0.116(5) 0.072(3) 0.102(5) -0.005(3) -0.036(4) -0.035(4)
C97 0.085(4) 0.095(5) 0.115(6) -0.024(4) -0.009(4) -0.018(4)
C98 0.160(9) 0.093(5) 0.087(5) 0.006(4) -0.057(6) -0.016(5)
C99 0.133(7) 0.097(5) 0.104(5) -0.027(4) -0.045(5) -0.027(5)
N7 0.106(5) 0.092(4) 0.201(9) 0.002(5) 0.017(6) -0.017(4)
C100 0.145(8) 0.109(6) 0.133(8) 0.026(5) -0.091(7) -0.043(6)
C101 0.181(10) 0.076(4) 0.124(7) 0.002(4) -0.067(7) -0.025(5)
C102 0.078(4) 0.093(4) 0.130(6) -0.012(4) -0.013(4) -0.010(4)
C103 0.063(4) 0.152(8) 0.218(11) -0.110(8) -0.030(5) -0.004(4)
N8 0.100(5) 0.252(8) 0.111(5) 0.058(5) 0.012(4) -0.013(5)
C104 0.194(11) 0.077(5) 0.141(8) -0.027(5) -0.067(8) -0.021(6)
C105 0.102(6) 0.093(6) 0.261(13) -0.033(7) 0.022(8) -0.041(5)
C106 0.127(8) 0.095(5) 0.206(12) -0.004(6) -0.076(8) -0.024(5)
C107 0.083(6) 0.138(9) 0.295(16) 0.011(9) 0.002(8) -0.052(6)
C108 0.110(7) 0.289(12) 0.099(5) 0.047(5) 0.021(5) -0.068(7)
C109 0.088(8) 0.172(12) 0.068(6) -0.009(7) 0.015(6) -0.006(8)
N9B 0.085(5) 0.277(14) 0.380(18) -0.214(13) -0.104(8) 0.036(7)
C110 0.112(6) 0.107(8) 0.083(8) 0.026(6) -0.003(6) -0.064(6)
C111 0.152(10) 0.365(18) 0.155(9) 0.072(9) 0.022(9) -0.139(11)
N10B 0.080(12) 0.22(3) 0.31(4) 0.09(2) -0.020(17) -0.051(16)
C112 0.198(14) 0.38(2) 0.195(12) 0.041(12) 0.031(12) -0.188(15)
C113 0.131(8) 0.090(8) 0.078(7) 0.013(6) 0.009(7) -0.049(6)
C114 0.114(7) 0.091(8) 0.089(8) 0.015(6) 0.006(6) -0.047(6)
C115 0.123(10) 0.128(11) 0.147(12) 0.053(10) -0.019(8) -0.075(8)
C116 0.166(13) 0.39(2) 0.174(13) -0.137(14) -0.044(11) 0.001(11)
C117 0.117(7) 0.304(13) 0.090(6) 0.013(6) 0.038(5) -0.065(8)
C118 0.205(15) 0.312(18) 0.134(10) -0.047(10) 0.051(11) -0.034(11)
C119 0.069(7) 0.227(17) 0.116(9) 0.068(12) 0.028(6) -0.011(9)
C120 0.087(8) 0.142(12) 0.112(9) 0.014(10) 0.038(6) -0.020(8)
C121 0.089(8) 0.116(10) 0.120(9) 0.036(9) 0.028(6) -0.001(8)
C122 0.179(11) 0.208(13) 0.172(11) 0.092(10) 0.003(8) -0.009(9)
C123 0.137(10) 0.157(12) 0.107(11) 0.052(10) 0.019(8) -0.037(9)
C124 0.077(7) 0.181(10) 0.126(10) 0.070(7) -0.016(7) -0.046(7)
C125 0.32(3) 0.36(3) 0.27(2) -0.17(2) -0.09(2) 0.01(2)
C126 0.112(8) 0.282(17) 0.230(14) 0.098(12) -0.025(8) -0.041(9)
C127 0.109(10) 0.141(10) 0.180(14) 0.082(11) -0.088(10) -0.070(9)
C128 0.153(10) 0.084(7) 0.114(10) 0.009(7) -0.042(9) -0.063(8)
C129 0.105(10) 0.48(3) 0.58(4) 0.07(3) -0.156(17) -0.105(15)
C130 0.112(12) 0.203(17) 0.182(14) 0.100(13) 0.014(10) -0.009(10)
C131 0.33(3) 0.54(4) 0.240(19) 0.079(18) -0.016(19) -0.33(3)
C132 0.091(9) 0.134(12) 0.101(7) 0.027(8) 0.031(6) 0.007(9)
C133 0.047(2) 0.070(3) 0.078(3) 0.005(2) -0.013(2) -0.029(2)
N10A 0.19(3) 0.18(3) 0.33(3) 0.01(3) 0.06(2) -0.08(2)

loop_
_atom_type_symbol
_atom_type_description
_atom_type_scat_dispersion_real
_atom_type_scat_dispersion_imag
_atom_type_scat_source
C C 0.0181 0.0091 'International Tables Vol C Tables 4.2.6.8 and 6.1.1.4'
H H 0.0000 0.0000 'International Tables Vol C Tables 4.2.6.8 and 6.1.1.4'
Cu Cu -1.9646 0.5888 'International Tables Vol C Tables 4.2.6.8 and 6.1.1.4'
Mn Mn -0.5299 2.8052 'International Tables Vol C Tables 4.2.6.8 and 6.1.1.4'
Mo Mo -0.0483 2.7339 'International Tables Vol C Tables 4.2.6.8 and 6.1.1.4'
N N 0.0311 0.0180 'International Tables Vol C Tables 4.2.6.8 and 6.1.1.4'
O O 0.0492 0.0322 'International Tables Vol C Tables 4.2.6.8 and 6.1.1.4'
P P 0.2955 0.4335 'International Tables Vol C Tables 4.2.6.8 and 6.1.1.4'

loop_
_geom_angle_atom_site_label_1
_geom_angle_atom_site_label_2
_geom_angle_atom_site_label_3
_geom_angle
_geom_angle_site_symmetry_1
_geom_angle_site_symmetry_3
O1 Mn1 O1 180.0 2_467 .
O1 Mn1 O2 92.88(12) . 2_467
O1 Mn1 O2 87.12(12) 2_467 2_467
O1 Mn1 O2 87.12(12) . .
O1 Mn1 O2 92.88(12) 2_467 .
O1 Mn1 O5 87.40(12) 2_467 .
O1 Mn1 O5 92.60(12) 2_467 2_467
O1 Mn1 O5 92.60(12) . .
O1 Mn1 O5 87.40(12) . 2_467
O2 Mn1 O2 180.0 . 2_467
O2 Mn1 O5 92.74(11) 2_467 .
O2 Mn1 O5 92.74(11) . 2_467
O2 Mn1 O5 87.26(11) 2_467 2_467
O2 Mn1 O5 87.26(11) . .
O5 Mn1 O5 180.00(15) . 2_467
O2 Mo1 O1 69.99(10) 2_467 2_467
O4 Mo1 O1 161.04(13) . 2_467
O4 Mo1 O2 92.92(13) . 2_467
O4 Mo1 O6 98.09(14) . 2_467
O4 Mo1 O14 102.24(15) . .
O4 Mo1 O16 106.88(16) . .
O6 Mo1 O1 71.75(11) 2_467 2_467
O6 Mo1 O2 80.68(12) 2_467 2_467
O14 Mo1 O1 80.67(11) . 2_467
O14 Mo1 O2 71.68(11) . 2_467
O14 Mo1 O6 146.23(13) . 2_467
O16 Mo1 O1 91.08(13) . 2_467
O16 Mo1 O2 159.40(14) . 2_467
O16 Mo1 O6 101.58(15) . 2_467
O16 Mo1 O14 97.96(15) . .
O5 Mo2 O2 72.41(10) 2_467 2_467
O7 Mo2 O2 90.73(14) . 2_467
O7 Mo2 O5 160.18(13) . 2_467
O7 Mo2 O8 97.24(14) . .
O7 Mo2 O14 102.63(15) . .
O7 Mo2 O17 105.73(18) . .
O8 Mo2 O2 80.38(12) . 2_467
O8 Mo2 O5 70.23(11) . 2_467
O14 Mo2 O2 69.90(11) . 2_467
O14 Mo2 O5 81.71(12) . 2_467
O14 Mo2 O8 144.13(13) . .
O17 Mo2 O2 162.26(14) . 2_467
O17 Mo2 O5 92.41(14) . 2_467
O17 Mo2 O8 103.53(16) . .
O17 Mo2 O14 99.44(16) . .
O3 Mn2 O3 180.0 . 2_566
O3 Mn2 O9 87.22(13) . .
O3 Mn2 O9 92.78(13) . 2_566
O3 Mn2 O9 87.22(13) 2_566 2_566
O3 Mn2 O9 92.78(13) 2_566 .
O3 Mn2 O10 88.17(14) 2_566 2_566
O3 Mn2 O10 91.83(14) . 2_566
O3 Mn2 O10 91.83(14) 2_566 .
O3 Mn2 O10 88.17(14) . .
O9 Mn2 O9 180.0 . 2_566
O9 Mn2 O10 86.62(14) . 2_566
O9 Mn2 O10 93.38(14) . .
O9 Mn2 O10 93.38(14) 2_566 2_566
O9 Mn2 O10 86.62(14) 2_566 .
O10 Mn2 O10 180.0 . 2_566
O5 Mo3 O1 71.57(10) 2_467 .
O6 Mo3 O1 70.46(11) . .
O6 Mo3 O5 81.27(12) . 2_467
O8 Mo3 O1 79.22(12) . .
O8 Mo3 O5 70.96(11) . 2_467
O8 Mo3 O6 144.05(14) . .
O13 Mo3 O1 90.65(15) . .
O13 Mo3 O5 159.95(15) . 2_467
O13 Mo3 O6 101.88(15) . .
O13 Mo3 O8 97.21(15) . .
O13 Mo3 O18 105.91(19) . .
O18 Mo3 O1 162.64(15) . .
O18 Mo3 O5 92.80(15) . 2_467
O18 Mo3 O6 100.39(15) . .
O18 Mo3 O8 103.26(16) . .
O9 Mo4 O3 70.18(11) 2_566 2_566
O15 Mo4 O3 91.02(14) . 2_566
O15 Mo4 O9 159.39(15) . 2_566
O15 Mo4 O20 97.3(2) . .
O15 Mo4 O22 101.7(2) . 2_566
O15 Mo4 O26 106.78(18) . .
O20 Mo4 O3 80.14(14) . 2_566
O20 Mo4 O9 71.89(13) . 2_566
O20 Mo4 O22 145.71(14) . 2_566
O22 Mo4 O3 71.30(12) 2_566 2_566
O22 Mo4 O9 80.70(14) 2_566 2_566
O26 Mo4 O3 161.54(16) . 2_566
O26 Mo4 O9 92.81(16) . 2_566
O26 Mo4 O20 101.9(2) . .
O26 Mo4 O22 99.6(2) . 2_566
O10 Mo5 O3 72.27(11) . .
O11 Mo5 O3 89.36(16) . .
O11 Mo5 O10 159.06(17) . .
O11 Mo5 O12 96.21(16) . .
O11 Mo5 O22 102.40(17) . .
O12 Mo5 O3 80.14(14) . .
O12 Mo5 O10 71.28(13) . .
O22 Mo5 O3 71.27(13) . .
O22 Mo5 O10 81.56(13) . .
O22 Mo5 O12 145.40(15) . .
O25 Mo5 O3 164.17(18) . .
O25 Mo5 O10 93.99(18) . .
O25 Mo5 O11 105.4(2) . .
O25 Mo5 O12 103.3(2) . .
O25 Mo5 O22 99.5(2) . .
O10 Mo6 O9 72.02(11) . 2_566
O12 Mo6 O9 79.28(14) . 2_566
O12 Mo6 O10 70.36(13) . .
O20 Mo6 O9 70.53(14) . 2_566
O20 Mo6 O10 81.00(14) . .
O20 Mo6 O12 143.53(16) . .
O23 Mo6 O9 92.0(2) . 2_566
O23 Mo6 O10 161.2(2) . .
O23 Mo6 O12 97.59(18) . .
O23 Mo6 O20 103.31(19) . .
O23 Mo6 O24 105.7(3) . .
O24 Mo6 O9 161.7(2) . 2_566
O24 Mo6 O10 91.3(2) . .
O24 Mo6 O12 102.7(2) . .
O24 Mo6 O20 100.0(2) . .
P1 Cu1 P3 111.47(5) . .
N2 Cu1 P1 107.43(12) . .
N2 Cu1 P3 112.32(11) . .
N3 Cu1 P1 122.84(12) . .
N3 Cu1 P3 117.02(13) . .
N3 Cu1 N2 80.61(16) . .
C5 P1 Cu1 120.41(19) . .
C5 P1 C13 103.4(2) . .
C9 P1 Cu1 113.39(15) . .
C9 P1 C5 103.22(19) . .
C9 P1 C13 105.7(2) . .
C13 P1 Cu1 109.46(16) . .
C4 P2 Cu2 110.58(18) . .
C4 P2 C28 104.3(2) . .
C28 P2 Cu2 114.10(18) . .
C34 P2 Cu2 117.30(18) . .
C34 P2 C4 105.8(3) . .
C34 P2 C28 103.7(3) . .
P2 Cu2 P4 109.08(6) . .
N5 Cu2 P2 118.88(16) . .
N5 Cu2 P4 106.55(16) . .
N5 Cu2 N6 79.9(2) . .
N6 Cu2 P2 121.61(17) . .
N6 Cu2 P4 117.40(19) . .
C6 P3 Cu1 111.12(14) . .
C6 P3 C29 107.3(2) . .
C6 P3 C44 103.0(2) . .
C29 P3 Cu1 112.61(18) . .
C44 P3 Cu1 118.9(2) . .
C44 P3 C29 102.8(2) . .
C8 P4 Cu2 107.4(2) . .
C8 P4 C38 104.5(3) . .
C8 P4 C92 103.7(3) . .
C38 P4 Cu2 114.9(2) . .
C38 P4 C92 103.0(3) . .
C92 P4 Cu2 121.7(2) . .
Mn1 O1 Mo1 101.28(11) . 2_467
Mn1 O1 Mo3 100.90(11) . .
Mo1 O1 Mo3 89.51(10) 2_467 .
C3 O1 Mn1 116.8(3) . .
C3 O1 Mo1 121.6(2) . 2_467
C3 O1 Mo3 121.5(3) . .
Mn1 O2 Mo1 101.60(11) . 2_467
Mn1 O2 Mo2 100.77(11) . 2_467
Mo1 O2 Mo2 90.81(9) 2_467 2_467
C32 O2 Mn1 116.8(2) 2_467 .
C32 O2 Mo1 119.7(3) 2_467 2_467
C32 O2 Mo2 122.3(3) 2_467 2_467
Mn2 O3 Mo4 101.26(13) . 2_566
Mn2 O3 Mo5 100.44(13) . .
Mo4 O3 Mo5 89.68(10) 2_566 .
C133 O3 Mn2 117.9(3) . .
C133 O3 Mo4 121.3(3) . 2_566
C133 O3 Mo5 120.9(3) . .
Mn1 O5 Mo2 99.56(11) . 2_467
Mn1 O5 Mo3 100.12(11) . 2_467
Mo3 O5 Mo2 92.11(10) 2_467 2_467
C2 O5 Mn1 114.5(3) . .
C2 O5 Mo2 123.7(2) . 2_467
C2 O5 Mo3 121.9(3) . 2_467
Mo3 O6 Mo1 122.56(15) . 2_467
Mo3 O8 Mo2 121.42(15) . .
Mn2 O9 Mo4 101.31(13) . 2_566
Mn2 O9 Mo6 101.23(14) . 2_566
Mo4 O9 Mo6 90.86(12) 2_566 2_566
C45 O9 Mn2 115.4(3) . .
C45 O9 Mo4 120.4(3) . 2_566
C45 O9 Mo6 122.9(3) . 2_566
Mn2 O10 Mo5 99.11(12) . .
Mn2 O10 Mo6 100.14(13) . .
Mo5 O10 Mo6 91.79(12) . .
C53 O10 Mn2 115.0(3) . .
C53 O10 Mo5 122.1(3) . .
C53 O10 Mo6 123.5(3) . .
Mo6 O12 Mo5 121.25(18) . .
Mo2 O14 Mo1 122.39(15) . .
C19 N1 C20 117.8(4) . .
C1 N2 Cu1 114.1(3) . .
C12 N2 Cu1 126.9(3) . .
C12 N2 C1 119.0(4) . .
C39 O19 C10 116.7(4) . .
Mo6 O20 Mo4 121.2(2) . .
C30 O21 C36 116.1(4) . .
Mo5 O22 Mo4 122.06(18) . 2_566
N2 C1 C11 121.4(4) . .
N2 C1 C21 114.9(4) . .
C11 C1 C21 123.7(4) . .
O5 C2 C20 113.1(3) . .
O1 C3 C20 113.7(3) . .
C51 C4 P2 123.6(4) . .
C51 C4 C56 119.3(5) . .
C56 C4 P2 117.0(4) . .
C21 N3 Cu1 114.0(3) . .
C31 N3 Cu1 127.4(3) . .
C31 N3 C21 118.4(4) . .
C16 C5 P1 119.0(4) . .
C35 C5 P1 122.0(4) . .
C35 C5 C16 118.9(5) . .
C15 C6 P3 116.3(3) . .
C25 C6 P3 124.9(4) . .
C25 C6 C15 118.8(4) . .
C23 C7 C9 120.2(4) . .
C59 C8 P4 116.6(5) . .
C65 C8 P4 123.9(4) . .
C65 C8 C59 119.1(5) . .
C7 C9 P1 124.2(3) . .
C10 C9 P1 118.4(3) . .
C10 C9 C7 117.0(4) . .
C9 C10 O19 114.5(4) . .
C22 C10 O19 122.7(4) . .
C22 C10 C9 122.8(4) . .
C14 C11 C1 119.1(4) . .
N2 C12 C37 122.4(5) . .
C17 C13 P1 124.1(4) . .
C17 C13 C24 118.7(6) . .
C24 C13 P1 117.0(5) . .
C11 C14 C19 122.1(4) . .
C11 C14 C37 119.6(4) . .
C37 C14 C19 118.3(5) . .
C26 C15 C6 120.7(5) . .
C33 C16 C5 120.8(6) . .
C13 C17 C77 119.7(7) . .
C28 C18 C60 121.3(6) . .
N1 C19 C14 120.1(5) . .
N1 C20 C2 108.5(3) . .
N1 C20 C3 102.6(3) . .
N1 C20 C32 106.8(3) . .
C2 C20 C32 113.2(4) . .
C3 C20 C2 113.8(4) . .
C3 C20 C32 111.2(4) . .
N3 C21 C1 115.9(4) . .
N3 C21 C27 121.1(5) . .
C27 C21 C1 122.9(4) . .
C10 C22 C58 119.6(5) . .
C7 C23 C58 120.5(4) . .
C67 C24 C13 120.2(7) . .
C6 C25 C43 120.1(5) . .
C47 C26 C15 119.3(5) . .
C21 C27 C40 121.1(4) . .
C18 C28 P2 122.0(4) . .
C30 C28 P2 120.2(4) . .
C30 C28 C18 117.8(5) . .
C39 C29 P3 120.1(4) . .
C39 C29 C55 116.9(5) . .
C55 C29 P3 122.5(4) . .
C28 C30 O21 120.6(4) . .
C28 C30 C52 121.5(6) . .
C52 C30 O21 117.8(5) . .
N3 C31 C41 123.0(5) . .
O2 C32 C20 113.0(3) 2_467 .
C16 C33 C94 120.8(7) . .
C57 C34 P2 123.2(5) . .
C57 C34 C74 118.8(7) . .
C74 C34 P2 117.9(5) . .
C93 C35 C5 118.8(6) . .
C38 C36 O21 116.0(4) . .
C49 C36 O21 122.2(5) . .
C49 C36 C38 121.7(5) . .
C14 C37 C12 118.4(5) . .
C36 C38 P4 118.7(4) . .
C36 C38 C50 117.8(5) . .
C50 C38 P4 123.4(4) . .
C29 C39 O19 120.1(4) . .
C29 C39 C54 122.6(5) . .
C54 C39 O19 117.0(5) . .
C27 C40 C41 116.9(5) . .
C27 C40 C66 121.3(5) . .
C41 C40 C66 121.8(6) . .
C31 C41 C40 119.4(5) . .
C45 C42 C53 113.2(4) . .
N4 C42 C45 104.2(4) . .
N4 C42 C53 107.1(5) . .
N4 C42 C133 108.7(5) . 2_566
C133 C42 C45 111.3(5) 2_566 .
C133 C42 C53 111.9(4) 2_566 .
C47 C43 C25 120.5(5) . .
C63 C44 P3 122.5(4) . .
C71 C44 P3 118.3(5) . .
C71 C44 C63 119.2(6) . .
O9 C45 C42 114.5(4) . .
C48 C46 C49 119.7(6) . .
C43 C47 C26 120.4(5) . .
C46 C48 C50 120.9(5) . .
C36 C49 C46 119.4(6) . .
C48 C50 C38 120.3(6) . .
C4 C51 C64 120.0(6) . .
C62 C52 C30 119.2(6) . .
O10 C53 C42 114.1(5) . .
C39 C54 C75 119.0(6) . .
C73 C55 C29 120.7(6) . .
C69 C56 C4 120.3(6) . .
C76 C57 C34 119.9(7) . .
C22 C58 C23 119.9(5) . .
C68 C59 C8 119.7(7) . .
C62 C60 C18 120.1(6) . .
C70 C61 C68 120.5(6) . .
C127 N4 C42 134.3(12) . .
C128 N4 C42 134.5(14) . .
C60 C62 C52 120.2(5) . .
C44 C63 C85 121.7(7) . .
C72 C64 C51 120.0(7) . .
C8 C65 C70 119.6(6) . .
C79 C67 C24 120.5(7) . .
C61 C68 C59 120.4(7) . .
C56 C69 C72 120.3(6) . .
C61 C70 C65 120.7(7) . .
C44 C71 C100 118.4(8) . .
C64 C72 C69 119.9(6) . .
C75 C73 C55 121.1(6) . .
C86 C74 C34 121.5(8) . .
C73 C75 C54 119.5(6) . .
C78 C76 C57 121.4(7) . .
C79 C77 C17 121.4(8) . .
C76 C78 C86 119.6(8) . .
C77 C79 C67 119.5(7) . .
C81 C80 N5 120.0 . .
C87 C80 C81 120.1(4) . .
C87 C80 N5 119.7(4) . .
C82 C81 C80 120.0 . .
C81 C82 C83 120.0 . .
C81 C82 C129 122.3(12) . .
C83 C82 C129 117.7(12) . .
C84 C83 C82 120.0 . .
C83 C84 N5 120.0 . .
C80 N5 Cu2 111.8(3) . .
C84 N5 Cu2 127.9(3) . .
C84 N5 C80 120.0 . .
C63 C85 C98 119.2(9) . .
C74 C86 C78 118.9(9) . .
C80 C87 C88 126.5(4) . .
C80 C87 N6 113.5(4) . .
C88 C87 N6 120.0 . .
C87 C88 C89 120.0 . .
C88 C89 C90 120.0 . .
C88 C89 C127 137.1(8) . .
C88 C89 C128 89.9(8) . .
C90 C89 C127 101.9(8) . .
C90 C89 C128 150.1(8) . .
C91 C90 C89 120.0 . .
C90 C91 N6 120.0 . .
C87 N6 Cu2 114.3(3) . .
C91 N6 Cu2 124.7(3) . .
C91 N6 C87 120.0 . .
C95 C92 P4 123.6(5) . .
C96 C92 P4 117.1(5) . .
C96 C92 C95 119.3(6) . .
C94 C93 C35 121.6(7) . .
C33 C94 C93 119.1(5) . .
C99 C95 C92 121.4(7) . .
C92 C96 C101 118.2(7) . .
C100 C98 C85 118.9(7) . .
C95 C99 C104 120.6(8) . .
C98 C100 C71 122.6(8) . .
C104 C101 C96 120.4(8) . .
N7 C102 C106 177.7(13) . .
N9B C103 C97 170.9(18) . .
C108 N8 C109 99.7(13) . .
C108 N8 C124 134.9(10) . .
C108 N8 C132 137.0(13) . .
C110 N8 C108 100.2(12) . .
C110 N8 C109 102.8(10) . .
C110 N8 C117 122.9(12) . .
C117 N8 C108 106.4(8) . .
C117 N8 C109 120.6(13) . .
C117 N8 C124 83.5(11) . .
C117 N8 C132 90.0(14) . .
C132 N8 C124 85.4(11) . .
C101 C104 C99 120.0(8) . .
N10B C107 C105 156(3) . .
N10A C107 C105 161(2) . .
N8 C108 C111 117.3(9) . .
C120 C109 N8 117.3(13) . .
N8 C110 C114 112.7(11) . .
C112 C111 C108 112.0(10) . .
C111 C112 C131 110.9(16) . .
C114 C113 C122 114.7(12) . .
C113 C114 C110 110.3(12) . .
C126 C115 C121 95.3(14) . .
C125 C116 C118 116(3) . .
C118 C117 N8 105.2(13) . .
C117 C118 C116 108.0(14) . .
C126 C119 C120 118.9(12) . .
C119 C120 C109 106.0(15) . .
C132 C121 C115 104.6(15) . .
C130 C123 C124 113.9(15) . .
C123 C124 N8 113.1(16) . .
N4 C127 C89 115.9(14) . .
N4 C128 C89 109.2(17) . .
C123 C130 C122 101.0(14) . .
C121 C132 N8 98.6(14) . .
O3 C133 C42 113.3(4) . 2_566

loop_
_geom_bond_atom_site_label_1
_geom_bond_atom_site_label_2
_geom_bond_distance
_geom_bond_site_symmetry_2
Mn1 O1 1.925(3) 2_467
Mn1 O1 1.925(3) .
Mn1 O2 1.969(3) 2_467
Mn1 O2 1.969(3) .
Mn1 O5 2.082(3) .
Mn1 O5 2.083(3) 2_467
Mo1 O1 2.363(3) 2_467
Mo1 O2 2.315(3) 2_467
Mo1 O4 1.695(3) .
Mo1 O6 1.929(3) 2_467
Mo1 O14 1.922(3) .
Mo1 O16 1.704(3) .
Mo2 O2 2.400(3) 2_467
Mo2 O5 2.334(3) 2_467
Mo2 O7 1.698(3) .
Mo2 O8 1.922(3) .
Mo2 O14 1.910(3) .
Mo2 O17 1.714(3) .
Mn2 O3 1.918(3) 2_566
Mn2 O3 1.918(3) .
Mn2 O9 1.994(3) .
Mn2 O9 1.994(3) 2_566
Mn2 O10 2.059(3) .
Mn2 O10 2.059(3) 2_566
Mo3 O1 2.427(3) .
Mo3 O5 2.310(3) 2_467
Mo3 O6 1.917(3) .
Mo3 O8 1.911(3) .
Mo3 O13 1.706(3) .
Mo3 O18 1.714(4) .
Mo4 O3 2.381(3) 2_566
Mo4 O9 2.312(3) 2_566
Mo4 O15 1.703(4) .
Mo4 O20 1.923(4) .
Mo4 O22 1.928(4) 2_566
Mo4 O26 1.705(4) .
Mo5 O3 2.390(3) .
Mo5 O10 2.304(3) .
Mo5 O11 1.703(4) .
Mo5 O12 1.924(3) .
Mo5 O22 1.917(3) .
Mo5 O25 1.702(5) .
Mo6 O9 2.378(4) 2_566
Mo6 O10 2.352(3) .
Mo6 O12 1.913(3) .
Mo6 O20 1.912(4) .
Mo6 O23 1.707(4) .
Mo6 O24 1.707(5) .
Cu1 P1 2.2378(13) .
Cu1 P3 2.2390(13) .
Cu1 N2 2.056(3) .
Cu1 N3 2.046(4) .
P1 C5 1.821(4) .
P1 C9 1.816(4) .
P1 C13 1.830(6) .
P2 Cu2 2.2014(14) .
P2 C4 1.825(6) .
P2 C28 1.834(5) .
P2 C34 1.824(7) .
Cu2 P4 2.2592(18) .
Cu2 N5 2.018(4) .
Cu2 N6 2.033(4) .
P3 C6 1.821(4) .
P3 C29 1.840(5) .
P3 C44 1.831(6) .
P4 C8 1.824(6) .
P4 C38 1.824(6) .
P4 C92 1.830(6) .
O1 Mo1 2.363(3) 2_467
O1 C3 1.450(4) .
O2 Mo1 2.315(3) 2_467
O2 Mo2 2.399(3) 2_467
O2 C32 1.438(5) 2_467
O3 Mo4 2.382(3) 2_566
O3 C133 1.438(6) .
O5 Mo2 2.334(3) 2_467
O5 Mo3 2.310(3) 2_467
O5 C2 1.446(5) .
O6 Mo1 1.929(3) 2_467
O9 Mo4 2.312(3) 2_566
O9 Mo6 2.378(4) 2_566
O9 C45 1.435(6) .
O10 C53 1.421(6) .
N1 C19 1.262(6) .
N1 C20 1.480(5) .
N2 C1 1.353(6) .
N2 C12 1.334(7) .
O19 C10 1.408(5) .
O19 C39 1.400(6) .
O21 C30 1.400(7) .
O21 C36 1.401(7) .
O22 Mo4 1.928(4) 2_566
C1 C11 1.389(6) .
C1 C21 1.494(7) .
C2 C20 1.537(6) .
C3 C20 1.534(7) .
C4 C51 1.377(8) .
C4 C56 1.384(8) .
N3 C21 1.347(5) .
N3 C31 1.337(7) .
C5 C16 1.395(8) .
C5 C35 1.393(8) .
C6 C15 1.387(6) .
C6 C25 1.381(7) .
C7 C9 1.408(6) .
C7 C23 1.386(7) .
C8 C59 1.410(8) .
C8 C65 1.383(9) .
C9 C10 1.405(6) .
C10 C22 1.361(7) .
C11 C14 1.376(7) .
C12 C37 1.388(6) .
C13 C17 1.376(9) .
C13 C24 1.396(8) .
C14 C19 1.494(6) .
C14 C37 1.383(7) .
C15 C26 1.385(7) .
C16 C33 1.366(7) .
C17 C77 1.399(9) .
C18 C28 1.390(8) .
C18 C60 1.394(8) .
C20 C32 1.555(6) .
C21 C27 1.374(7) .
C22 C58 1.376(7) .
C23 C58 1.393(8) .
C24 C67 1.386(10) .
C25 C43 1.391(7) .
C26 C47 1.384(8) .
C27 C40 1.389(8) .
C28 C30 1.380(8) .
C29 C39 1.380(8) .
C29 C55 1.401(7) .
C30 C52 1.398(7) .
C31 C41 1.374(8) .
C32 O2 1.438(5) 2_467
C33 C94 1.370(11) .
C34 C57 1.388(8) .
C34 C74 1.392(10) .
C35 C93 1.392(8) .
C36 C38 1.396(8) .
C36 C49 1.378(8) .
C38 C50 1.396(8) .
C39 C54 1.384(8) .
C40 C41 1.390(7) .
C40 C66 1.498(8) .
C42 C45 1.545(7) .
C42 C53 1.550(9) .
C42 N4 1.461(7) .
C42 C133 1.544(7) 2_566
C43 C47 1.354(8) .
C44 C63 1.382(9) .
C44 C71 1.379(8) .
C46 C48 1.368(9) .
C46 C49 1.392(9) .
C48 C50 1.390(9) .
C51 C64 1.392(8) .
C52 C62 1.390(10) .
C54 C75 1.385(9) .
C55 C73 1.378(9) .
C56 C69 1.373(10) .
C57 C76 1.384(11) .
C59 C68 1.383(9) .
C60 C62 1.360(10) .
C61 C68 1.369(11) .
C61 C70 1.361(10) .
N4 C127 1.043(17) .
N4 C128 1.042(17) .
C63 C85 1.387(9) .
C64 C72 1.368(10) .
C65 C70 1.397(8) .
C67 C79 1.369(12) .
C69 C72 1.378(11) .
C71 C100 1.405(12) .
C73 C75 1.367(11) .
C74 C86 1.383(12) .
C76 C78 1.369(13) .
C77 C79 1.354(13) .
C78 C86 1.403(13) .
C80 C81 1.3900 .
C80 N5 1.3900 .
C80 C87 1.354(8) .
C81 C82 1.3900 .
C82 C83 1.3900 .
C82 C129 1.568(14) .
C83 C84 1.3900 .
C84 N5 1.3900 .
C85 C98 1.391(14) .
C87 C88 1.3900 .
C87 N6 1.3900 .
C88 C89 1.3900 .
C89 C90 1.3900 .
C89 C127 1.57(2) .
C89 C128 1.66(2) .
C90 C91 1.3900 .
C91 N6 1.3900 .
C92 C95 1.380(10) .
C92 C96 1.376(10) .
C93 C94 1.375(12) .
C95 C99 1.357(10) .
C96 C101 1.434(11) .
C97 C103 1.402(12) .
C98 C100 1.352(15) .
C99 C104 1.363(13) .
N7 C102 1.112(12) .
C101 C104 1.354(14) .
C102 C106 1.440(13) .
C103 N9B 1.139(15) .
N8 C108 1.54(2) .
N8 C109 1.66(2) .
N8 C110 1.477(19) .
N8 C117 1.54(2) .
N8 C124 1.90(3) .
N8 C132 1.60(3) .
C105 C107 1.385(18) .
C107 N10B 1.19(3) .
C107 N10A 1.37(4) .
C108 C111 1.57(3) .
C109 C120 1.59(3) .
C110 C114 1.50(2) .
C111 C112 1.40(3) .
C112 C131 1.49(3) .
C113 C114 1.44(2) .
C113 C122 1.559(19) .
C115 C121 1.94(3) .
C115 C126 1.392(17) .
C116 C118 1.62(3) .
C116 C125 1.28(3) .
C117 C118 1.38(3) .
C119 C120 1.54(2) .
C119 C126 1.453(17) .
C121 C132 1.51(2) .
C122 C130 1.629(19) .
C123 C124 1.56(2) .
C123 C130 1.549(17) .
C133 C42 1.544(7) 2_566

loop_
_platon_squeeze_void_nr
_platon_squeeze_void_average_x
_platon_squeeze_void_average_y
_platon_squeeze_void_average_z
_platon_squeeze_void_volume
_platon_squeeze_void_count_electrons
_platon_squeeze_void_content
1 -0.005 0.005 0.005 2046 304 ' '
2 0.034 0.184 0.691 174 16 ' '
3 -0.034 0.816 0.309 173 16 ' '
